data_7012971
loop_
_publ_author_name
'Khimyak, Tetyana'
'Johnson, Brian F. G.'
'Hermans, Sophie'
'Bond, Andrew D.'

_publ_section_title
;
 The synthesis and characterisation of the cluster dianion
 [PtRu5C(CO)15]2? and its reactions with Au and Pt cationic fragments
 produced in situ
;
_journal_issue 13
_journal_name_full 'Dalton Transactions'
_journal_page_first 2651
_journal_paper_doi 10.1039/b303178k
_journal_year 2003
_chemical_formula_moiety 'C16 O15 Pt Ru5 2-, 2 (C24 H20 P +)'
_chemical_formula_sum 'C64 H40 O15 P2 Pt Ru5'
_chemical_formula_weight 1811.34
_space_group_IT_number 14
_symmetry_cell_setting monoclinic
_symmetry_space_group_name_Hall '-P 2yn'
_symmetry_space_group_name_H-M 'P 1 21/n 1'
_atom_sites_solution_hydrogens geom
_atom_sites_solution_primary direct
_atom_sites_solution_secondary difmap
_cell_angle_alpha 90.00
_cell_angle_beta 112.918(1)
_cell_angle_gamma 90.00
_cell_formula_units_Z 4
_cell_length_a 19.9966(5)
_cell_length_b 15.2038(3)
_cell_length_c 22.1662(6)
_cell_measurement_reflns_used 26063
_cell_measurement_temperature 180(2)
_cell_measurement_theta_max 27.48
_cell_measurement_theta_min 2.91
_cell_volume 6207.1(3)
_computing_cell_refinement 'HKL Scalepack (Otwinowski & Minor 1997)'
_computing_data_collection 'Collect (Nonius B.V. 1998)'
_computing_data_reduction
;
HKL Denzo and Scalepack (Otwinowski & Minor 1997)
;
_computing_molecular_graphics 'XP (Sheldrick 1993)'
_computing_publication_material 'SHELXL-97 (Sheldrick 1997)'
_computing_structure_refinement 'SHELXL-97 (Sheldrick 1997)'
_computing_structure_solution 'SIR-92 (Altomare et al. 1994)'
_diffrn_ambient_temperature 180(2)
_diffrn_measured_fraction_theta_full 0.990
_diffrn_measured_fraction_theta_max 0.990
_diffrn_measurement_device_type 'Nonius Kappa CCD'
_diffrn_measurement_method 'Thin slice \w and \f scans'
_diffrn_radiation_monochromator graphite
_diffrn_radiation_source 'fine-focus sealed tube'
_diffrn_radiation_type MoK\a
_diffrn_radiation_wavelength 0.7107
_diffrn_reflns_av_R_equivalents 0.0635
_diffrn_reflns_av_sigmaI/netI 0.0743
_diffrn_reflns_limit_h_max 23
_diffrn_reflns_limit_h_min -25
_diffrn_reflns_limit_k_max 19
_diffrn_reflns_limit_k_min -19
_diffrn_reflns_limit_l_max 28
_diffrn_reflns_limit_l_min -20
_diffrn_reflns_number 38581
_diffrn_reflns_theta_full 27.47
_diffrn_reflns_theta_max 27.47
_diffrn_reflns_theta_min 3.55
_diffrn_standards_number 0
_exptl_absorpt_coefficient_mu 3.549
_exptl_absorpt_correction_T_max 0.808
_exptl_absorpt_correction_T_min 0.728
_exptl_absorpt_correction_type multi-scan
_exptl_absorpt_process_details 'Sortav Blessing (1995)'
_exptl_crystal_colour red
_exptl_crystal_density_diffrn 1.938
_exptl_crystal_density_method 'not measured'
_exptl_crystal_description block
_exptl_crystal_F_000 3488
_exptl_crystal_size_max 0.13
_exptl_crystal_size_mid 0.09
_exptl_crystal_size_min 0.06
_refine_diff_density_max 1.255
_refine_diff_density_min -1.188
_refine_diff_density_rms 0.157
_refine_ls_extinction_method none
_refine_ls_goodness_of_fit_ref 1.012
_refine_ls_hydrogen_treatment constr
_refine_ls_matrix_type full
_refine_ls_number_parameters 784
_refine_ls_number_reflns 14069
_refine_ls_number_restraints 0
_refine_ls_restrained_S_all 1.012
_refine_ls_R_factor_all 0.0772
_refine_ls_R_factor_gt 0.0412
_refine_ls_shift/su_max 0.001
_refine_ls_shift/su_mean 0.000
_refine_ls_structure_factor_coef Fsqd
_refine_ls_weighting_details 'calc w=1/[\s^2^(Fo^2^)+(0.0327P)^2^+1.2702P] where P=(Fo^2^+2Fc^2^)/3'
_refine_ls_weighting_scheme calc
_refine_ls_wR_factor_gt 0.0791
_refine_ls_wR_factor_ref 0.0899
_reflns_number_gt 9816
_reflns_number_total 14069
_reflns_threshold_expression I>2\s(I)
_cod_data_source_file b303178k.txt
_cod_data_source_block compound_1
_cod_original_sg_symbol_H-M P21/n
_cod_database_code 7012971

loop_
_symmetry_equiv_pos_as_xyz
'x, y, z'
'-x+1/2, y+1/2, -z+1/2'
'-x, -y, -z'
'x-1/2, -y-1/2, z-1/2'

loop_
_atom_site_label
_atom_site_type_symbol
_atom_site_fract_x
_atom_site_fract_y
_atom_site_fract_z
_atom_site_U_iso_or_equiv
_atom_site_adp_type
_atom_site_occupancy
_atom_site_symmetry_multiplicity
_atom_site_calc_flag
_atom_site_refinement_flags
_atom_site_disorder_assembly
_atom_site_disorder_group
Pt1 Pt 0.413192(11) 0.594781(12) 0.731334(10) 0.03642(7) Uani 1 1 d . . .
Ru1 Ru 0.46018(2) 0.48177(2) 0.655963(19) 0.03406(10) Uani 1 1 d . . .
Ru2 Ru 0.56696(2) 0.60594(2) 0.75086(2) 0.03347(10) Uani 1 1 d . . .
Ru3 Ru 0.53163(2) 0.53371(2) 0.852230(19) 0.03189(10) Uani 1 1 d . . .
Ru4 Ru 0.43546(2) 0.40701(2) 0.76826(2) 0.03271(10) Uani 1 1 d . . .
Ru5 Ru 0.57869(2) 0.41868(2) 0.770437(19) 0.03070(10) Uani 1 1 d . . .
P1 P 0.12288(7) 0.52970(7) 0.45042(6) 0.0309(3) Uani 1 1 d . . .
P2 P 0.38926(7) 1.03287(8) 0.56595(6) 0.0326(3) Uani 1 1 d . . .
O1 O 0.3088(2) 0.7337(3) 0.7344(2) 0.0784(14) Uani 1 1 d . . .
O2 O 0.3185(2) 0.5803(2) 0.58668(19) 0.0563(11) Uani 1 1 d . . .
O3 O 0.5141(3) 0.5635(3) 0.5588(2) 0.0726(13) Uani 1 1 d . . .
O4 O 0.3789(2) 0.3270(3) 0.5751(2) 0.0723(13) Uani 1 1 d . . .
O5 O 0.6512(2) 0.6763(2) 0.88691(18) 0.0562(11) Uani 1 1 d . . .
O6 O 0.7049(2) 0.6439(3) 0.7303(2) 0.0670(12) Uani 1 1 d . . .
O7 O 0.5144(2) 0.7920(3) 0.7110(2) 0.0860(16) Uani 1 1 d . . .
O8 O 0.4439(2) 0.4063(2) 0.90772(18) 0.0522(10) Uani 1 1 d . . .
O9 O 0.4741(3) 0.6610(3) 0.9253(2) 0.0775(14) Uani 1 1 d . . .
O10 O 0.6485(2) 0.4582(3) 0.9728(2) 0.0753(14) Uani 1 1 d . . .
O11 O 0.4418(2) 0.2082(2) 0.7730(2) 0.0676(13) Uani 1 1 d . . .
O12 O 0.2714(2) 0.4101(3) 0.7137(2) 0.0753(13) Uani 1 1 d . . .
O13 O 0.7391(2) 0.4654(3) 0.8194(2) 0.0659(12) Uani 1 1 d . . .
O14 O 0.6121(2) 0.2511(3) 0.8515(2) 0.0716(13) Uani 1 1 d . . .
O15 O 0.5739(2) 0.3187(3) 0.65021(19) 0.0594(11) Uani 1 1 d . . .
C0 C 0.4966(2) 0.5083(3) 0.7534(2) 0.0278(10) Uani 1 1 d . . .
C1 C 0.3481(3) 0.6804(3) 0.7328(3) 0.0494(15) Uani 1 1 d . . .
C2 C 0.3708(3) 0.5585(3) 0.6291(3) 0.0426(13) Uani 1 1 d . . .
C3 C 0.4954(3) 0.5320(4) 0.5961(3) 0.0490(14) Uani 1 1 d . . .
C4 C 0.4094(3) 0.3853(3) 0.6050(3) 0.0459(14) Uani 1 1 d . . .
C5 C 0.6078(3) 0.6330(3) 0.8476(3) 0.0393(12) Uani 1 1 d . . .
C6 C 0.6522(3) 0.6295(3) 0.7370(3) 0.0457(13) Uani 1 1 d . . .
C7 C 0.5327(3) 0.7201(4) 0.7261(3) 0.0532(15) Uani 1 1 d . . .
C8 C 0.4557(3) 0.4270(3) 0.8623(3) 0.0363(12) Uani 1 1 d . . .
C9 C 0.4953(3) 0.6123(3) 0.8973(3) 0.0484(14) Uani 1 1 d . . .
C10 C 0.6044(3) 0.4867(3) 0.9278(3) 0.0442(13) Uani 1 1 d . . .
C11 C 0.4382(3) 0.2829(4) 0.7702(3) 0.0451(13) Uani 1 1 d . . .
C12 C 0.3337(3) 0.4119(3) 0.7350(3) 0.0475(14) Uani 1 1 d . . .
C13 C 0.6783(3) 0.4517(3) 0.7988(3) 0.0448(13) Uani 1 1 d . . .
C14 C 0.5969(3) 0.3136(3) 0.8209(3) 0.0463(14) Uani 1 1 d . . .
C15 C 0.5661(3) 0.3642(3) 0.6885(3) 0.0444(13) Uani 1 1 d . . .
C16 C 0.0336(3) 0.5498(3) 0.3894(2) 0.0329(11) Uani 1 1 d . . .
C17 C 0.0115(3) 0.5031(3) 0.3298(2) 0.0433(13) Uani 1 1 d . . .
H17 H 0.0430 0.4615 0.3224 0.052 Uiso 1 1 calc R . .
C18 C -0.0560(3) 0.5187(4) 0.2828(3) 0.0537(16) Uani 1 1 d . . .
H18 H -0.0718 0.4872 0.2427 0.064 Uiso 1 1 calc R . .
C19 C -0.1018(3) 0.5801(4) 0.2933(3) 0.0526(15) Uani 1 1 d . . .
H19 H -0.1485 0.5903 0.2601 0.063 Uiso 1 1 calc R . .
C20 C -0.0808(3) 0.6255(4) 0.3499(3) 0.0480(14) Uani 1 1 d . . .
H20 H -0.1126 0.6677 0.3562 0.058 Uiso 1 1 calc R . .
C21 C -0.0127(3) 0.6107(3) 0.3993(2) 0.0373(12) Uani 1 1 d . . .
H21 H 0.0019 0.6421 0.4394 0.045 Uiso 1 1 calc R . .
C22 C 0.1397(2) 0.6066(3) 0.5165(2) 0.0308(11) Uani 1 1 d . . .
C23 C 0.1301(3) 0.5820(3) 0.5720(3) 0.0410(13) Uani 1 1 d . . .
H23 H 0.1179 0.5229 0.5770 0.049 Uiso 1 1 calc R . .
C24 C 0.1382(3) 0.6431(3) 0.6212(3) 0.0472(14) Uani 1 1 d . . .
H24 H 0.1324 0.6258 0.6601 0.057 Uiso 1 1 calc R . .
C25 C 0.1547(3) 0.7288(3) 0.6126(3) 0.0475(14) Uani 1 1 d . . .
H25 H 0.1606 0.7711 0.6458 0.057 Uiso 1 1 calc R . .
C26 C 0.1627(3) 0.7534(3) 0.5567(3) 0.0563(16) Uani 1 1 d . . .
H26 H 0.1723 0.8132 0.5506 0.068 Uiso 1 1 calc R . .
C27 C 0.1572(3) 0.6929(3) 0.5090(3) 0.0460(14) Uani 1 1 d . . .
H27 H 0.1654 0.7100 0.4712 0.055 Uiso 1 1 calc R . .
C28 C 0.1856(3) 0.5444(3) 0.4112(3) 0.0399(13) Uani 1 1 d . . .
C29 C 0.2472(3) 0.4935(4) 0.4269(3) 0.0623(17) Uani 1 1 d . . .
H29 H 0.2579 0.4483 0.4589 0.075 Uiso 1 1 calc R . .
C30 C 0.2932(4) 0.5095(6) 0.3950(4) 0.088(3) Uani 1 1 d . . .
H30 H 0.3355 0.4744 0.4054 0.106 Uiso 1 1 calc R . .
C31 C 0.2799(5) 0.5733(6) 0.3497(4) 0.096(3) Uani 1 1 d . . .
H31 H 0.3124 0.5827 0.3285 0.115 Uiso 1 1 calc R . .
C32 C 0.2198(5) 0.6240(5) 0.3347(3) 0.080(2) Uani 1 1 d . . .
H32 H 0.2107 0.6697 0.3032 0.096 Uiso 1 1 calc R . .
C33 C 0.1717(3) 0.6100(4) 0.3643(3) 0.0547(16) Uani 1 1 d . . .
H33 H 0.1292 0.6451 0.3528 0.066 Uiso 1 1 calc R . .
C34 C 0.1294(3) 0.4204(3) 0.4824(3) 0.0361(12) Uani 1 1 d . . .
C35 C 0.0727(3) 0.3603(3) 0.4558(2) 0.0386(12) Uani 1 1 d . . .
H35 H 0.0290 0.3771 0.4208 0.046 Uiso 1 1 calc R . .
C36 C 0.0810(3) 0.2757(3) 0.4811(3) 0.0474(14) Uani 1 1 d . . .
H36 H 0.0426 0.2345 0.4634 0.057 Uiso 1 1 calc R . .
C37 C 0.1444(3) 0.2508(3) 0.5318(3) 0.0515(15) Uani 1 1 d . . .
H37 H 0.1496 0.1926 0.5485 0.062 Uiso 1 1 calc R . .
C38 C 0.2001(3) 0.3105(3) 0.5582(3) 0.0528(15) Uani 1 1 d . . .
H38 H 0.2438 0.2929 0.5929 0.063 Uiso 1 1 calc R . .
C39 C 0.1933(3) 0.3950(3) 0.5350(3) 0.0466(14) Uani 1 1 d . . .
H39 H 0.2315 0.4361 0.5543 0.056 Uiso 1 1 calc R . .
C40 C 0.4811(2) 1.0371(3) 0.6259(2) 0.0335(11) Uani 1 1 d . . .
C41 C 0.5292(3) 0.9682(3) 0.6335(3) 0.0438(13) Uani 1 1 d . . .
H41 H 0.5138 0.9172 0.6068 0.053 Uiso 1 1 calc R . .
C42 C 0.5993(3) 0.9738(4) 0.6798(3) 0.0559(16) Uani 1 1 d . . .
H42 H 0.6317 0.9259 0.6853 0.067 Uiso 1 1 calc R . .
C43 C 0.6230(3) 1.0468(4) 0.7178(3) 0.0508(15) Uani 1 1 d . . .
H43 H 0.6714 1.0497 0.7495 0.061 Uiso 1 1 calc R . .
C44 C 0.5763(3) 1.1163(4) 0.7098(3) 0.0581(16) Uani 1 1 d . . .
H44 H 0.5926 1.1676 0.7359 0.070 Uiso 1 1 calc R . .
C45 C 0.5064(3) 1.1118(4) 0.6646(3) 0.0551(16) Uani 1 1 d . . .
H45 H 0.4747 1.1603 0.6595 0.066 Uiso 1 1 calc R . .
C46 C 0.3779(3) 1.1221(3) 0.5098(2) 0.0390(12) Uani 1 1 d . . .
C47 C 0.3078(3) 1.1542(3) 0.4735(3) 0.0542(16) Uani 1 1 d . . .
H47 H 0.2668 1.1305 0.4794 0.065 Uiso 1 1 calc R . .
C48 C 0.3000(4) 1.2213(4) 0.4291(3) 0.072(2) Uani 1 1 d . . .
H48 H 0.2531 1.2443 0.4043 0.087 Uiso 1 1 calc R . .
C49 C 0.3595(5) 1.2551(4) 0.4206(3) 0.075(2) Uani 1 1 d . . .
H49 H 0.3535 1.3005 0.3894 0.090 Uiso 1 1 calc R . .
C50 C 0.4271(4) 1.2235(4) 0.4568(3) 0.0694(19) Uani 1 1 d . . .
H50 H 0.4678 1.2480 0.4509 0.083 Uiso 1 1 calc R . .
C51 C 0.4378(3) 1.1571(3) 0.5015(3) 0.0535(15) Uani 1 1 d . . .
H51 H 0.4852 1.1356 0.5262 0.064 Uiso 1 1 calc R . .
C52 C 0.3744(3) 0.9283(3) 0.5249(3) 0.0411(13) Uani 1 1 d . . .
C53 C 0.3841(3) 0.8512(3) 0.5616(3) 0.0542(15) Uani 1 1 d . . .
H53 H 0.3989 0.8535 0.6079 0.065 Uiso 1 1 calc R . .
C54 C 0.3716(4) 0.7714(4) 0.5292(4) 0.074(2) Uani 1 1 d . . .
H54 H 0.3764 0.7183 0.5531 0.089 Uiso 1 1 calc R . .
C55 C 0.3522(4) 0.7683(5) 0.4620(4) 0.086(2) Uani 1 1 d . . .
H55 H 0.3458 0.7131 0.4405 0.103 Uiso 1 1 calc R . .
C56 C 0.3421(4) 0.8434(5) 0.4269(3) 0.073(2) Uani 1 1 d . . .
H56 H 0.3268 0.8402 0.3806 0.087 Uiso 1 1 calc R . .
C57 C 0.3536(3) 0.9248(4) 0.4570(3) 0.0504(14) Uani 1 1 d . . .
H57 H 0.3475 0.9772 0.4321 0.061 Uiso 1 1 calc R . .
C58 C 0.3255(3) 1.0448(3) 0.6046(2) 0.0357(12) Uani 1 1 d . . .
C59 C 0.3235(3) 1.1222(3) 0.6373(3) 0.0456(14) Uani 1 1 d . . .
H59 H 0.3545 1.1697 0.6376 0.055 Uiso 1 1 calc R . .
C60 C 0.2769(3) 1.1307(4) 0.6693(3) 0.0503(14) Uani 1 1 d . . .
H60 H 0.2762 1.1837 0.6918 0.060 Uiso 1 1 calc R . .
C61 C 0.2317(3) 1.0633(4) 0.6688(3) 0.0563(16) Uani 1 1 d . . .
H61 H 0.2002 1.0687 0.6915 0.068 Uiso 1 1 calc R . .
C62 C 0.2320(4) 0.9883(4) 0.6357(3) 0.0675(18) Uani 1 1 d . . .
H62 H 0.1996 0.9421 0.6346 0.081 Uiso 1 1 calc R . .
C63 C 0.2783(3) 0.9776(4) 0.6035(3) 0.0552(15) Uani 1 1 d . . .
H63 H 0.2777 0.9246 0.5807 0.066 Uiso 1 1 calc R . .

loop_
_atom_site_aniso_label
_atom_site_aniso_U_11
_atom_site_aniso_U_22
_atom_site_aniso_U_33
_atom_site_aniso_U_23
_atom_site_aniso_U_13
_atom_site_aniso_U_12
Pt1 0.02910(12) 0.03519(11) 0.04260(13) -0.00089(9) 0.01139(9) 0.00170(8)
Ru1 0.0331(2) 0.0364(2) 0.0323(2) -0.00363(17) 0.01234(19) -0.00696(17)
Ru2 0.0326(2) 0.0310(2) 0.0355(2) 0.00130(17) 0.01175(19) -0.00667(16)
Ru3 0.0307(2) 0.0344(2) 0.0314(2) -0.00166(16) 0.01301(18) 0.00145(16)
Ru4 0.0284(2) 0.0339(2) 0.0396(2) -0.00112(17) 0.01742(19) -0.00459(16)
Ru5 0.0272(2) 0.0320(2) 0.0358(2) -0.00167(17) 0.01549(18) -0.00089(15)
P1 0.0279(7) 0.0299(6) 0.0366(7) -0.0044(5) 0.0146(6) -0.0025(5)
P2 0.0278(7) 0.0361(7) 0.0324(7) 0.0024(5) 0.0101(6) -0.0028(5)
O1 0.049(3) 0.063(3) 0.106(4) -0.023(3) 0.011(3) 0.017(2)
O2 0.044(2) 0.057(2) 0.052(3) 0.0043(19) 0.001(2) 0.0040(18)
O3 0.092(4) 0.080(3) 0.061(3) 0.005(2) 0.045(3) -0.014(3)
O4 0.061(3) 0.064(3) 0.085(3) -0.035(2) 0.021(3) -0.019(2)
O5 0.063(3) 0.057(2) 0.048(2) -0.0213(19) 0.020(2) -0.024(2)
O6 0.043(3) 0.089(3) 0.076(3) 0.022(2) 0.032(2) 0.000(2)
O7 0.073(3) 0.048(2) 0.120(4) 0.032(3) 0.018(3) 0.005(2)
O8 0.055(3) 0.064(2) 0.046(2) 0.0019(18) 0.029(2) -0.0168(19)
O9 0.097(4) 0.072(3) 0.081(3) -0.019(2) 0.054(3) 0.016(3)
O10 0.065(3) 0.080(3) 0.056(3) 0.016(2) -0.004(2) 0.007(2)
O11 0.083(3) 0.033(2) 0.102(4) -0.010(2) 0.053(3) -0.0074(19)
O12 0.032(3) 0.103(3) 0.090(4) -0.017(3) 0.022(2) -0.016(2)
O13 0.026(2) 0.081(3) 0.084(3) 0.014(2) 0.014(2) -0.006(2)
O14 0.087(3) 0.054(2) 0.078(3) 0.032(2) 0.036(3) 0.011(2)
O15 0.062(3) 0.067(3) 0.056(3) -0.020(2) 0.030(2) 0.001(2)
C0 0.027(3) 0.029(2) 0.028(3) 0.000(2) 0.012(2) -0.0014(19)
C1 0.037(3) 0.041(3) 0.064(4) -0.011(3) 0.012(3) 0.002(2)
C2 0.036(3) 0.042(3) 0.044(3) 0.001(2) 0.010(3) -0.006(2)
C3 0.047(4) 0.059(3) 0.047(4) 0.003(3) 0.026(3) -0.002(3)
C4 0.042(3) 0.044(3) 0.050(3) -0.012(3) 0.015(3) -0.002(3)
C5 0.046(3) 0.029(2) 0.046(3) -0.002(2) 0.022(3) -0.003(2)
C6 0.043(4) 0.050(3) 0.047(3) 0.003(3) 0.021(3) 0.002(3)
C7 0.040(3) 0.048(3) 0.061(4) 0.011(3) 0.008(3) -0.009(3)
C8 0.031(3) 0.040(3) 0.040(3) 0.001(2) 0.016(2) 0.001(2)
C9 0.052(4) 0.044(3) 0.054(4) -0.007(3) 0.025(3) 0.000(3)
C10 0.037(3) 0.051(3) 0.038(3) -0.002(3) 0.008(3) -0.002(3)
C11 0.047(4) 0.047(3) 0.051(4) -0.006(3) 0.029(3) -0.006(3)
C12 0.034(3) 0.063(3) 0.051(4) -0.012(3) 0.022(3) -0.008(3)
C13 0.041(4) 0.049(3) 0.047(3) 0.003(3) 0.019(3) -0.002(3)
C14 0.049(4) 0.048(3) 0.050(3) 0.003(3) 0.027(3) 0.001(3)
C15 0.037(3) 0.047(3) 0.050(3) -0.002(3) 0.017(3) -0.009(2)
C16 0.034(3) 0.032(2) 0.034(3) 0.001(2) 0.015(2) -0.002(2)
C17 0.050(4) 0.042(3) 0.038(3) -0.007(2) 0.017(3) 0.001(2)
C18 0.053(4) 0.055(3) 0.037(3) -0.006(3) 0.001(3) -0.016(3)
C19 0.038(3) 0.058(3) 0.051(4) 0.005(3) 0.006(3) -0.008(3)
C20 0.032(3) 0.059(3) 0.053(4) 0.005(3) 0.016(3) 0.007(3)
C21 0.030(3) 0.048(3) 0.034(3) -0.002(2) 0.014(2) -0.002(2)
C22 0.024(3) 0.033(2) 0.031(3) -0.003(2) 0.006(2) 0.0010(19)
C23 0.043(3) 0.039(3) 0.044(3) 0.002(2) 0.020(3) -0.005(2)
C24 0.051(4) 0.056(3) 0.038(3) -0.003(3) 0.021(3) -0.001(3)
C25 0.052(4) 0.046(3) 0.041(3) -0.014(3) 0.015(3) 0.002(3)
C26 0.073(5) 0.036(3) 0.053(4) -0.010(3) 0.017(3) -0.009(3)
C27 0.059(4) 0.035(3) 0.040(3) -0.001(2) 0.015(3) -0.007(2)
C28 0.036(3) 0.043(3) 0.048(3) -0.020(3) 0.024(3) -0.017(2)
C29 0.043(4) 0.072(4) 0.084(5) -0.018(3) 0.039(4) -0.006(3)
C30 0.053(5) 0.108(6) 0.128(7) -0.050(6) 0.060(5) -0.016(4)
C31 0.097(7) 0.127(7) 0.107(7) -0.075(6) 0.087(6) -0.081(6)
C32 0.109(7) 0.093(5) 0.062(5) -0.036(4) 0.058(5) -0.062(5)
C33 0.068(4) 0.058(3) 0.051(4) -0.009(3) 0.037(3) -0.021(3)
C34 0.038(3) 0.028(2) 0.048(3) -0.004(2) 0.022(3) -0.001(2)
C35 0.038(3) 0.041(3) 0.042(3) -0.003(2) 0.021(3) -0.006(2)
C36 0.062(4) 0.040(3) 0.052(4) -0.009(3) 0.034(3) -0.015(3)
C37 0.066(4) 0.032(3) 0.067(4) 0.001(3) 0.037(4) 0.003(3)
C38 0.044(4) 0.044(3) 0.070(4) 0.009(3) 0.021(3) 0.011(3)
C39 0.036(3) 0.037(3) 0.060(4) -0.001(3) 0.012(3) -0.001(2)
C40 0.025(3) 0.044(3) 0.032(3) -0.001(2) 0.013(2) -0.007(2)
C41 0.035(3) 0.038(3) 0.054(3) -0.001(2) 0.013(3) -0.002(2)
C42 0.033(3) 0.050(3) 0.077(4) 0.006(3) 0.013(3) 0.005(3)
C43 0.026(3) 0.065(4) 0.051(4) 0.010(3) 0.005(3) -0.007(3)
C44 0.039(4) 0.058(3) 0.066(4) -0.020(3) 0.008(3) -0.005(3)
C45 0.033(3) 0.058(3) 0.067(4) -0.024(3) 0.011(3) 0.005(3)
C46 0.049(4) 0.032(2) 0.034(3) -0.002(2) 0.014(3) 0.000(2)
C47 0.048(4) 0.051(3) 0.046(3) 0.006(3) -0.001(3) -0.008(3)
C48 0.070(5) 0.056(4) 0.056(4) 0.012(3) -0.014(4) -0.007(3)
C49 0.116(7) 0.052(4) 0.048(4) 0.012(3) 0.023(4) -0.003(4)
C50 0.094(6) 0.051(4) 0.086(5) 0.015(4) 0.060(5) -0.002(4)
C51 0.057(4) 0.046(3) 0.069(4) 0.010(3) 0.037(3) 0.003(3)
C52 0.033(3) 0.035(3) 0.049(3) -0.001(2) 0.009(3) -0.005(2)
C53 0.058(4) 0.044(3) 0.060(4) 0.007(3) 0.022(3) -0.010(3)
C54 0.074(5) 0.037(3) 0.112(6) 0.001(4) 0.036(5) -0.013(3)
C55 0.080(6) 0.062(5) 0.108(7) -0.033(5) 0.029(5) -0.023(4)
C56 0.069(5) 0.078(5) 0.067(5) -0.027(4) 0.022(4) -0.017(4)
C57 0.041(3) 0.059(4) 0.043(3) -0.005(3) 0.009(3) -0.006(3)
C58 0.024(3) 0.044(3) 0.035(3) 0.008(2) 0.007(2) 0.003(2)
C59 0.038(3) 0.043(3) 0.057(4) 0.005(3) 0.021(3) 0.002(2)
C60 0.044(4) 0.055(3) 0.063(4) 0.005(3) 0.032(3) 0.008(3)
C61 0.047(4) 0.075(4) 0.057(4) 0.017(3) 0.031(3) 0.015(3)
C62 0.062(5) 0.078(4) 0.081(5) -0.009(4) 0.048(4) -0.022(3)
C63 0.045(4) 0.060(3) 0.067(4) -0.013(3) 0.028(3) -0.014(3)

loop_
_atom_type_symbol
_atom_type_description
_atom_type_scat_dispersion_real
_atom_type_scat_dispersion_imag
_atom_type_scat_source
C C 0.0033 0.0016 'International Tables Vol C Tables 4.2.6.8 and 6.1.1.4'
H H 0.0000 0.0000 'International Tables Vol C Tables 4.2.6.8 and 6.1.1.4'
O O 0.0106 0.0060 'International Tables Vol C Tables 4.2.6.8 and 6.1.1.4'
P P 0.1023 0.0942 'International Tables Vol C Tables 4.2.6.8 and 6.1.1.4'
Ru Ru -1.2594 0.8363 'International Tables Vol C Tables 4.2.6.8 and 6.1.1.4'
Pt Pt -1.7033 8.3905 'International Tables Vol C Tables 4.2.6.8 and 6.1.1.4'

loop_
_geom_angle_atom_site_label_1
_geom_angle_atom_site_label_2
_geom_angle_atom_site_label_3
_geom_angle
_geom_angle_site_symmetry_1
_geom_angle_site_symmetry_3
_geom_angle_publ_flag
C1 Pt1 C0 165.9(2) . . ?
C1 Pt1 C2 102.0(2) . . ?
C0 Pt1 C2 92.11(19) . . ?
C1 Pt1 Ru1 147.54(18) . . ?
C0 Pt1 Ru1 46.44(12) . . ?
C2 Pt1 Ru1 45.81(14) . . ?
C1 Pt1 Ru2 131.28(16) . . ?
C0 Pt1 Ru2 44.51(11) . . ?
C2 Pt1 Ru2 97.44(15) . . ?
Ru1 Pt1 Ru2 63.161(12) . . ?
C1 Pt1 Ru3 121.77(18) . . ?
C0 Pt1 Ru3 44.24(12) . . ?
C2 Pt1 Ru3 136.11(14) . . ?
Ru1 Pt1 Ru3 90.666(12) . . ?
Ru2 Pt1 Ru3 57.364(12) . . ?
C1 Pt1 Ru4 134.91(18) . . ?
C0 Pt1 Ru4 44.44(12) . . ?
C2 Pt1 Ru4 89.95(13) . . ?
Ru1 Pt1 Ru4 61.533(12) . . ?
Ru2 Pt1 Ru4 88.786(11) . . ?
Ru3 Pt1 Ru4 57.557(11) . . ?
C4 Ru1 C3 98.9(2) . . ?
C4 Ru1 C2 93.7(2) . . ?
C3 Ru1 C2 95.0(2) . . ?
C4 Ru1 C0 132.6(2) . . ?
C3 Ru1 C0 126.1(2) . . ?
C2 Ru1 C0 96.28(19) . . ?
C4 Ru1 Pt1 127.35(17) . . ?
C3 Ru1 Pt1 118.30(17) . . ?
C2 Ru1 Pt1 50.08(15) . . ?
C0 Ru1 Pt1 46.34(12) . . ?
C4 Ru1 Ru5 109.57(16) . . ?
C3 Ru1 Ru5 110.48(17) . . ?
C2 Ru1 Ru5 141.49(16) . . ?
C0 Ru1 Ru5 45.43(12) . . ?
Pt1 Ru1 Ru5 91.767(14) . . ?
C4 Ru1 Ru4 88.77(17) . . ?
C3 Ru1 Ru4 168.54(18) . . ?
C2 Ru1 Ru4 92.99(16) . . ?
C0 Ru1 Ru4 44.60(11) . . ?
Pt1 Ru1 Ru4 61.804(12) . . ?
Ru5 Ru1 Ru4 58.569(13) . . ?
C4 Ru1 Ru2 167.35(16) . . ?
C3 Ru1 Ru2 83.11(17) . . ?
C2 Ru1 Ru2 98.60(14) . . ?
C0 Ru1 Ru2 43.07(12) . . ?
Pt1 Ru1 Ru2 60.641(12) . . ?
Ru5 Ru1 Ru2 58.427(12) . . ?
Ru4 Ru1 Ru2 87.612(15) . . ?
C7 Ru2 C6 91.6(2) . . ?
C7 Ru2 C5 94.2(2) . . ?
C6 Ru2 C5 96.7(2) . . ?
C7 Ru2 C0 120.1(2) . . ?
C6 Ru2 C0 144.4(2) . . ?
C5 Ru2 C0 96.69(18) . . ?
C7 Ru2 Ru3 114.68(19) . . ?
C6 Ru2 Ru3 136.62(16) . . ?
C5 Ru2 Ru3 50.03(14) . . ?
C0 Ru2 Ru3 46.69(12) . . ?
C7 Ru2 Ru5 164.39(16) . . ?
C6 Ru2 Ru5 100.80(16) . . ?
C5 Ru2 Ru5 93.79(13) . . ?
C0 Ru2 Ru5 45.49(12) . . ?
Ru3 Ru2 Ru5 61.729(13) . . ?
C7 Ru2 Pt1 76.54(17) . . ?
C6 Ru2 Pt1 161.82(16) . . ?
C5 Ru2 Pt1 97.81(15) . . ?
C0 Ru2 Pt1 43.65(12) . . ?
Ru3 Ru2 Pt1 61.544(12) . . ?
Ru5 Ru2 Pt1 89.094(13) . . ?
C7 Ru2 Ru1 107.36(17) . . ?
C6 Ru2 Ru1 116.56(16) . . ?
C5 Ru2 Ru1 138.99(14) . . ?
C0 Ru2 Ru1 42.33(12) . . ?
Ru3 Ru2 Ru1 89.023(15) . . ?
Ru5 Ru2 Ru1 58.544(13) . . ?
Pt1 Ru2 Ru1 56.198(11) . . ?
C9 Ru3 C10 95.4(2) . . ?
C9 Ru3 C0 130.1(2) . . ?
C10 Ru3 C0 134.5(2) . . ?
C9 Ru3 C5 90.4(2) . . ?
C10 Ru3 C5 89.5(2) . . ?
C0 Ru3 C5 91.98(18) . . ?
C9 Ru3 C8 89.4(2) . . ?
C10 Ru3 C8 87.5(2) . . ?
C0 Ru3 C8 90.41(17) . . ?
C5 Ru3 C8 177.03(19) . . ?
C9 Ru3 Ru2 116.37(17) . . ?
C10 Ru3 Ru2 120.61(17) . . ?
C0 Ru3 Ru2 46.71(11) . . ?
C5 Ru3 Ru2 45.31(14) . . ?
C8 Ru3 Ru2 137.11(13) . . ?
C9 Ru3 Ru4 118.48(17) . . ?
C10 Ru3 Ru4 114.67(15) . . ?
C0 Ru3 Ru4 46.66(11) . . ?
C5 Ru3 Ru4 138.33(14) . . ?
C8 Ru3 Ru4 43.89(13) . . ?
Ru2 Ru3 Ru4 93.297(16) . . ?
C9 Ru3 Ru5 174.56(17) . . ?
C10 Ru3 Ru5 90.05(16) . . ?
C0 Ru3 Ru5 44.51(12) . . ?
C5 Ru3 Ru5 89.18(13) . . ?
C8 Ru3 Ru5 91.29(13) . . ?
Ru2 Ru3 Ru5 59.960(13) . . ?
Ru4 Ru3 Ru5 59.210(13) . . ?
C9 Ru3 Pt1 86.72(17) . . ?
C10 Ru3 Pt1 175.96(15) . . ?
C0 Ru3 Pt1 43.39(12) . . ?
C5 Ru3 Pt1 93.91(14) . . ?
C8 Ru3 Pt1 89.04(12) . . ?
Ru2 Ru3 Pt1 61.092(12) . . ?
Ru4 Ru3 Pt1 61.297(12) . . ?
Ru5 Ru3 Pt1 87.903(13) . . ?
C12 Ru4 C11 93.8(2) . . ?
C12 Ru4 C8 98.7(2) . . ?
C11 Ru4 C8 97.9(2) . . ?
C12 Ru4 C0 121.7(2) . . ?
C11 Ru4 C0 137.1(2) . . ?
C8 Ru4 C0 99.32(18) . . ?
C12 Ru4 Ru3 125.72(16) . . ?
C11 Ru4 Ru3 131.00(17) . . ?
C8 Ru4 Ru3 53.14(14) . . ?
C0 Ru4 Ru3 46.36(12) . . ?
C12 Ru4 Ru5 158.88(17) . . ?
C11 Ru4 Ru5 92.37(16) . . ?
C8 Ru4 Ru5 100.39(14) . . ?
C0 Ru4 Ru5 45.95(12) . . ?
Ru3 Ru4 Ru5 61.831(13) . . ?
C12 Ru4 Ru1 99.57(17) . . ?
C11 Ru4 Ru1 113.04(16) . . ?
C8 Ru4 Ru1 142.63(14) . . ?
C0 Ru4 Ru1 43.56(12) . . ?
Ru3 Ru4 Ru1 89.912(15) . . ?
Ru5 Ru4 Ru1 59.514(13) . . ?
C12 Ru4 Pt1 80.21(16) . . ?
C11 Ru4 Pt1 166.35(16) . . ?
C8 Ru4 Pt1 95.16(14) . . ?
C0 Ru4 Pt1 43.32(12) . . ?
Ru3 Ru4 Pt1 61.146(11) . . ?
Ru5 Ru4 Pt1 89.233(13) . . ?
Ru1 Ru4 Pt1 56.664(11) . . ?
C14 Ru5 C13 95.2(2) . . ?
C14 Ru5 C15 96.8(2) . . ?
C13 Ru5 C15 99.2(2) . . ?
C14 Ru5 C0 128.5(2) . . ?
C13 Ru5 C0 122.93(19) . . ?
C15 Ru5 C0 108.1(2) . . ?
C14 Ru5 Ru4 85.34(16) . . ?
C13 Ru5 Ru4 159.22(16) . . ?
C15 Ru5 Ru4 101.34(16) . . ?
C0 Ru5 Ru4 46.53(11) . . ?
C14 Ru5 Ru2 154.94(16) . . ?
C13 Ru5 Ru2 78.61(15) . . ?
C15 Ru5 Ru2 108.12(15) . . ?
C0 Ru5 Ru2 45.77(11) . . ?
Ru4 Ru5 Ru2 92.106(15) . . ?
C14 Ru5 Ru1 134.54(17) . . ?
C13 Ru5 Ru1 126.74(16) . . ?
C15 Ru5 Ru1 63.31(16) . . ?
C0 Ru5 Ru1 44.90(12) . . ?
Ru4 Ru5 Ru1 61.917(14) . . ?
Ru2 Ru5 Ru1 63.029(13) . . ?
C14 Ru5 Ru3 99.89(16) . . ?
C13 Ru5 Ru3 100.65(16) . . ?
C15 Ru5 Ru3 152.65(16) . . ?
C0 Ru5 Ru3 44.77(12) . . ?
Ru4 Ru5 Ru3 58.960(13) . . ?
Ru2 Ru5 Ru3 58.312(13) . . ?
Ru1 Ru5 Ru3 89.659(15) . . ?
C34 P1 C28 110.5(2) . . ?
C34 P1 C16 110.7(2) . . ?
C28 P1 C16 106.9(2) . . ?
C34 P1 C22 108.6(2) . . ?
C28 P1 C22 111.7(2) . . ?
C16 P1 C22 108.5(2) . . ?
C46 P2 C52 111.4(2) . . ?
C46 P2 C40 107.6(2) . . ?
C52 P2 C40 109.0(2) . . ?
C46 P2 C58 109.4(2) . . ?
C52 P2 C58 108.8(2) . . ?
C40 P2 C58 110.7(2) . . ?
Pt1 C0 Ru1 87.22(16) . . ?
Pt1 C0 Ru5 176.9(2) . . ?
Ru1 C0 Ru5 89.68(17) . . ?
Pt1 C0 Ru3 92.37(17) . . ?
Ru1 C0 Ru3 178.7(2) . . ?
Ru5 C0 Ru3 90.72(16) . . ?
Pt1 C0 Ru2 91.84(16) . . ?
Ru1 C0 Ru2 94.60(17) . . ?
Ru5 C0 Ru2 88.75(17) . . ?
Ru3 C0 Ru2 86.60(15) . . ?
Pt1 C0 Ru4 92.24(17) . . ?
Ru1 C0 Ru4 91.84(16) . . ?
Ru5 C0 Ru4 87.52(15) . . ?
Ru3 C0 Ru4 86.99(16) . . ?
Ru2 C0 Ru4 172.5(2) . . ?
O1 C1 Pt1 179.1(6) . . ?
O2 C2 Ru1 145.8(5) . . ?
O2 C2 Pt1 130.1(4) . . ?
Ru1 C2 Pt1 84.1(2) . . ?
O3 C3 Ru1 177.5(5) . . ?
O4 C4 Ru1 179.1(6) . . ?
O5 C5 Ru2 141.8(4) . . ?
O5 C5 Ru3 133.5(4) . . ?
Ru2 C5 Ru3 84.66(19) . . ?
O6 C6 Ru2 178.2(5) . . ?
O7 C7 Ru2 177.0(5) . . ?
O8 C8 Ru4 147.2(4) . . ?
O8 C8 Ru3 129.9(4) . . ?
Ru4 C8 Ru3 82.97(19) . . ?
O9 C9 Ru3 178.9(6) . . ?
O10 C10 Ru3 179.3(6) . . ?
O11 C11 Ru4 177.9(5) . . ?
O12 C12 Ru4 176.2(5) . . ?
O13 C13 Ru5 174.1(5) . . ?
O14 C14 Ru5 175.9(5) . . ?
O15 C15 Ru5 161.9(5) . . ?
C21 C16 C17 120.0(5) . . ?
C21 C16 P1 121.5(4) . . ?
C17 C16 P1 118.4(4) . . ?
C18 C17 C16 118.8(5) . . ?
C18 C17 H17 120.6 . . ?
C16 C17 H17 120.6 . . ?
C17 C18 C19 120.6(5) . . ?
C17 C18 H18 119.7 . . ?
C19 C18 H18 119.7 . . ?
C20 C19 C18 120.9(5) . . ?
C20 C19 H19 119.6 . . ?
C18 C19 H19 119.6 . . ?
C19 C20 C21 120.2(5) . . ?
C19 C20 H20 119.9 . . ?
C21 C20 H20 119.9 . . ?
C16 C21 C20 119.5(5) . . ?
C16 C21 H21 120.2 . . ?
C20 C21 H21 120.2 . . ?
C23 C22 C27 119.8(4) . . ?
C23 C22 P1 120.5(3) . . ?
C27 C22 P1 119.5(4) . . ?
C22 C23 C24 120.6(5) . . ?
C22 C23 H23 119.7 . . ?
C24 C23 H23 119.7 . . ?
C25 C24 C23 118.8(5) . . ?
C25 C24 H24 120.6 . . ?
C23 C24 H24 120.6 . . ?
C26 C25 C24 120.4(5) . . ?
C26 C25 H25 119.8 . . ?
C24 C25 H25 119.8 . . ?
C25 C26 C27 120.9(5) . . ?
C25 C26 H26 119.5 . . ?
C27 C26 H26 119.5 . . ?
C26 C27 C22 119.4(5) . . ?
C26 C27 H27 120.3 . . ?
C22 C27 H27 120.3 . . ?
C29 C28 C33 119.4(5) . . ?
C29 C28 P1 122.1(5) . . ?
C33 C28 P1 118.5(4) . . ?
C30 C29 C28 118.6(7) . . ?
C30 C29 H29 120.7 . . ?
C28 C29 H29 120.7 . . ?
C31 C30 C29 122.1(8) . . ?
C31 C30 H30 118.9 . . ?
C29 C30 H30 118.9 . . ?
C30 C31 C32 119.4(7) . . ?
C30 C31 H31 120.3 . . ?
C32 C31 H31 120.3 . . ?
C31 C32 C33 120.8(8) . . ?
C31 C32 H32 119.6 . . ?
C33 C32 H32 119.6 . . ?
C32 C33 C28 119.6(7) . . ?
C32 C33 H33 120.2 . . ?
C28 C33 H33 120.2 . . ?
C35 C34 C39 119.7(4) . . ?
C35 C34 P1 121.3(4) . . ?
C39 C34 P1 119.0(4) . . ?
C36 C35 C34 119.2(5) . . ?
C36 C35 H35 120.4 . . ?
C34 C35 H35 120.4 . . ?
C37 C36 C35 120.7(5) . . ?
C37 C36 H36 119.6 . . ?
C35 C36 H36 119.6 . . ?
C38 C37 C36 120.0(5) . . ?
C38 C37 H37 120.0 . . ?
C36 C37 H37 120.0 . . ?
C39 C38 C37 120.8(5) . . ?
C39 C38 H38 119.6 . . ?
C37 C38 H38 119.6 . . ?
C38 C39 C34 119.6(5) . . ?
C38 C39 H39 120.2 . . ?
C34 C39 H39 120.2 . . ?
C41 C40 C45 118.2(5) . . ?
C41 C40 P2 121.5(4) . . ?
C45 C40 P2 120.3(4) . . ?
C42 C41 C40 119.9(5) . . ?
C42 C41 H41 120.0 . . ?
C40 C41 H41 120.0 . . ?
C43 C42 C41 121.2(5) . . ?
C43 C42 H42 119.4 . . ?
C41 C42 H42 119.4 . . ?
C42 C43 C44 119.4(5) . . ?
C42 C43 H43 120.3 . . ?
C44 C43 H43 120.3 . . ?
C45 C44 C43 120.3(5) . . ?
C45 C44 H44 119.8 . . ?
C43 C44 H44 119.8 . . ?
C44 C45 C40 120.9(5) . . ?
C44 C45 H45 119.5 . . ?
C40 C45 H45 119.5 . . ?
C51 C46 C47 120.7(5) . . ?
C51 C46 P2 120.0(4) . . ?
C47 C46 P2 119.2(4) . . ?
C48 C47 C46 118.3(6) . . ?
C48 C47 H47 120.8 . . ?
C46 C47 H47 120.8 . . ?
C49 C48 C47 120.6(6) . . ?
C49 C48 H48 119.7 . . ?
C47 C48 H48 119.7 . . ?
C50 C49 C48 120.0(6) . . ?
C50 C49 H49 120.0 . . ?
C48 C49 H49 120.0 . . ?
C49 C50 C51 121.7(6) . . ?
C49 C50 H50 119.1 . . ?
C51 C50 H50 119.1 . . ?
C50 C51 C46 118.6(6) . . ?
C50 C51 H51 120.7 . . ?
C46 C51 H51 120.7 . . ?
C57 C52 C53 120.7(5) . . ?
C57 C52 P2 120.1(4) . . ?
C53 C52 P2 119.2(4) . . ?
C54 C53 C52 118.5(6) . . ?
C54 C53 H53 120.8 . . ?
C52 C53 H53 120.8 . . ?
C53 C54 C55 120.4(6) . . ?
C53 C54 H54 119.8 . . ?
C55 C54 H54 119.8 . . ?
C56 C55 C54 120.5(6) . . ?
C56 C55 H55 119.7 . . ?
C54 C55 H55 119.7 . . ?
C55 C56 C57 121.2(7) . . ?
C55 C56 H56 119.4 . . ?
C57 C56 H56 119.4 . . ?
C56 C57 C52 118.6(6) . . ?
C56 C57 H57 120.7 . . ?
C52 C57 H57 120.7 . . ?
C63 C58 C59 118.4(5) . . ?
C63 C58 P2 121.4(4) . . ?
C59 C58 P2 120.1(4) . . ?
C60 C59 C58 120.6(5) . . ?
C60 C59 H59 119.7 . . ?
C58 C59 H59 119.7 . . ?
C61 C60 C59 120.2(6) . . ?
C61 C60 H60 119.9 . . ?
C59 C60 H60 119.9 . . ?
C62 C61 C60 119.6(6) . . ?
C62 C61 H61 120.2 . . ?
C60 C61 H61 120.2 . . ?
C61 C62 C63 121.5(6) . . ?
C61 C62 H62 119.2 . . ?
C63 C62 H62 119.2 . . ?
C62 C63 C58 119.6(6) . . ?
C62 C63 H63 120.2 . . ?
C58 C63 H63 120.2 . . ?

loop_
_geom_bond_atom_site_label_1
_geom_bond_atom_site_label_2
_geom_bond_distance
_geom_bond_site_symmetry_2
_geom_bond_publ_flag
Pt1 C1 1.850(5) . ?
Pt1 C0 2.029(4) . ?
Pt1 C2 2.160(5) . ?
Pt1 Ru1 2.8016(5) . ?
Pt1 Ru2 2.9385(5) . ?
Pt1 Ru3 2.9512(4) . ?
Pt1 Ru4 2.9555(4) . ?
Ru1 C4 1.888(5) . ?
Ru1 C3 1.889(6) . ?
Ru1 C2 2.020(5) . ?
Ru1 C0 2.032(4) . ?
Ru1 Ru5 2.8794(5) . ?
Ru1 Ru4 2.9479(6) . ?
Ru1 Ru2 3.0083(5) . ?
Ru2 C7 1.869(6) . ?
Ru2 C6 1.880(6) . ?
Ru2 C5 2.018(5) . ?
Ru2 C0 2.061(4) . ?
Ru2 Ru3 2.8268(6) . ?
Ru2 Ru5 2.8758(5) . ?
Ru3 C9 1.875(6) . ?
Ru3 C10 1.881(6) . ?
Ru3 C0 2.061(4) . ?
Ru3 C5 2.176(5) . ?
Ru3 C8 2.292(5) . ?
Ru3 Ru4 2.8436(5) . ?
Ru3 Ru5 2.9258(5) . ?
Ru4 C12 1.877(6) . ?
Ru4 C11 1.888(5) . ?
Ru4 C8 1.986(5) . ?
Ru4 C0 2.071(4) . ?
Ru4 Ru5 2.8510(5) . ?
Ru5 C14 1.902(5) . ?
Ru5 C13 1.907(6) . ?
Ru5 C15 1.921(6) . ?
Ru5 C0 2.051(4) . ?
P1 C34 1.791(5) . ?
P1 C28 1.796(5) . ?
P1 C16 1.797(5) . ?
P1 C22 1.800(5) . ?
P2 C46 1.794(5) . ?
P2 C52 1.798(5) . ?
P2 C40 1.800(5) . ?
P2 C58 1.801(5) . ?
O1 C1 1.138(6) . ?
O2 C2 1.150(6) . ?
O3 C3 1.138(6) . ?
O4 C4 1.132(6) . ?
O5 C5 1.164(5) . ?
O6 C6 1.142(6) . ?
O7 C7 1.159(6) . ?
O8 C8 1.163(6) . ?
O9 C9 1.150(6) . ?
O10 C10 1.129(6) . ?
O11 C11 1.138(6) . ?
O12 C12 1.148(6) . ?
O13 C13 1.139(6) . ?
O14 C14 1.139(6) . ?
O15 C15 1.152(6) . ?
C16 C21 1.386(6) . ?
C16 C17 1.411(6) . ?
C17 C18 1.366(7) . ?
C17 H17 0.9500 . ?
C18 C19 1.390(8) . ?
C18 H18 0.9500 . ?
C19 C20 1.348(7) . ?
C19 H19 0.9500 . ?
C20 C21 1.394(7) . ?
C20 H20 0.9500 . ?
C21 H21 0.9500 . ?
C22 C23 1.368(7) . ?
C22 C27 1.385(6) . ?
C23 C24 1.394(7) . ?
C23 H23 0.9500 . ?
C24 C25 1.377(7) . ?
C24 H24 0.9500 . ?
C25 C26 1.361(8) . ?
C25 H25 0.9500 . ?
C26 C27 1.373(7) . ?
C26 H26 0.9500 . ?
C27 H27 0.9500 . ?
C28 C29 1.381(7) . ?
C28 C33 1.387(7) . ?
C29 C30 1.381(9) . ?
C29 H29 0.9500 . ?
C30 C31 1.345(11) . ?
C30 H30 0.9500 . ?
C31 C32 1.356(11) . ?
C31 H31 0.9500 . ?
C32 C33 1.377(8) . ?
C32 H32 0.9500 . ?
C33 H33 0.9500 . ?
C34 C35 1.395(6) . ?
C34 C39 1.409(7) . ?
C35 C36 1.387(7) . ?
C35 H35 0.9500 . ?
C36 C37 1.379(8) . ?
C36 H36 0.9500 . ?
C37 C38 1.379(7) . ?
C37 H37 0.9500 . ?
C38 C39 1.370(7) . ?
C38 H38 0.9500 . ?
C39 H39 0.9500 . ?
C40 C41 1.387(7) . ?
C40 C45 1.395(7) . ?
C41 C42 1.382(7) . ?
C41 H41 0.9500 . ?
C42 C43 1.361(8) . ?
C42 H42 0.9500 . ?
C43 C44 1.376(7) . ?
C43 H43 0.9500 . ?
C44 C45 1.368(7) . ?
C44 H44 0.9500 . ?
C45 H45 0.9500 . ?
C46 C51 1.387(7) . ?
C46 C47 1.405(7) . ?
C47 C48 1.384(8) . ?
C47 H47 0.9500 . ?
C48 C49 1.376(9) . ?
C48 H48 0.9500 . ?
C49 C50 1.362(9) . ?
C49 H49 0.9500 . ?
C50 C51 1.371(8) . ?
C50 H50 0.9500 . ?
C51 H51 0.9500 . ?
C52 C57 1.397(7) . ?
C52 C53 1.399(7) . ?
C53 C54 1.383(8) . ?
C53 H53 0.9500 . ?
C54 C55 1.386(10) . ?
C54 H54 0.9500 . ?
C55 C56 1.352(9) . ?
C55 H55 0.9500 . ?
C56 C57 1.381(8) . ?
C56 H56 0.9500 . ?
C57 H57 0.9500 . ?
C58 C63 1.383(7) . ?
C58 C59 1.392(7) . ?
C59 C60 1.380(7) . ?
C59 H59 0.9500 . ?
C60 C61 1.363(8) . ?
C60 H60 0.9500 . ?
C61 C62 1.357(8) . ?
C61 H61 0.9500 . ?
C62 C63 1.381(8) . ?
C62 H62 0.9500 . ?
C63 H63 0.9500 . ?

loop_
_geom_torsion_atom_site_label_1
_geom_torsion_atom_site_label_2
_geom_torsion_atom_site_label_3
_geom_torsion_atom_site_label_4
_geom_torsion
_geom_torsion_site_symmetry_1
_geom_torsion_site_symmetry_2
_geom_torsion_site_symmetry_3
_geom_torsion_site_symmetry_4
_geom_torsion_publ_flag
C1 Pt1 Ru1 C4 -66.2(4) . . . . ?
C0 Pt1 Ru1 C4 116.7(3) . . . . ?
C2 Pt1 Ru1 C4 -57.8(3) . . . . ?
Ru2 Pt1 Ru1 C4 168.2(2) . . . . ?
Ru3 Pt1 Ru1 C4 115.8(2) . . . . ?
Ru4 Pt1 Ru1 C4 63.9(2) . . . . ?
C1 Pt1 Ru1 C3 62.9(4) . . . . ?
C0 Pt1 Ru1 C3 -114.2(3) . . . . ?
C2 Pt1 Ru1 C3 71.3(3) . . . . ?
Ru2 Pt1 Ru1 C3 -62.7(2) . . . . ?
Ru3 Pt1 Ru1 C3 -115.1(2) . . . . ?
Ru4 Pt1 Ru1 C3 -167.0(2) . . . . ?
C1 Pt1 Ru1 C2 -8.4(4) . . . . ?
C0 Pt1 Ru1 C2 174.5(2) . . . . ?
Ru2 Pt1 Ru1 C2 -133.97(19) . . . . ?
Ru3 Pt1 Ru1 C2 173.64(19) . . . . ?
Ru4 Pt1 Ru1 C2 121.71(19) . . . . ?
C1 Pt1 Ru1 C0 177.2(4) . . . . ?
C2 Pt1 Ru1 C0 -174.5(2) . . . . ?
Ru2 Pt1 Ru1 C0 51.56(16) . . . . ?
Ru3 Pt1 Ru1 C0 -0.83(16) . . . . ?
Ru4 Pt1 Ru1 C0 -52.76(16) . . . . ?
C1 Pt1 Ru1 Ru5 177.4(3) . . . . ?
C0 Pt1 Ru1 Ru5 0.24(16) . . . . ?
C2 Pt1 Ru1 Ru5 -174.23(19) . . . . ?
Ru2 Pt1 Ru1 Ru5 51.802(13) . . . . ?
Ru3 Pt1 Ru1 Ru5 -0.586(13) . . . . ?
Ru4 Pt1 Ru1 Ru5 -52.518(13) . . . . ?
C1 Pt1 Ru1 Ru4 -130.1(3) . . . . ?
C0 Pt1 Ru1 Ru4 52.76(16) . . . . ?
C2 Pt1 Ru1 Ru4 -121.71(19) . . . . ?
Ru2 Pt1 Ru1 Ru4 104.320(14) . . . . ?
Ru3 Pt1 Ru1 Ru4 51.933(13) . . . . ?
C1 Pt1 Ru1 Ru2 125.6(3) . . . . ?
C0 Pt1 Ru1 Ru2 -51.56(16) . . . . ?
C2 Pt1 Ru1 Ru2 133.97(19) . . . . ?
Ru3 Pt1 Ru1 Ru2 -52.387(12) . . . . ?
Ru4 Pt1 Ru1 Ru2 -104.320(14) . . . . ?
C1 Pt1 Ru2 C7 -22.5(3) . . . . ?
C0 Pt1 Ru2 C7 176.0(3) . . . . ?
C2 Pt1 Ru2 C7 90.6(2) . . . . ?
Ru1 Pt1 Ru2 C7 121.97(19) . . . . ?
Ru3 Pt1 Ru2 C7 -128.18(19) . . . . ?
Ru4 Pt1 Ru2 C7 -179.60(19) . . . . ?
C1 Pt1 Ru2 C6 -72.8(6) . . . . ?
C0 Pt1 Ru2 C6 125.7(5) . . . . ?
C2 Pt1 Ru2 C6 40.3(5) . . . . ?
Ru1 Pt1 Ru2 C6 71.7(5) . . . . ?
Ru3 Pt1 Ru2 C6 -178.5(5) . . . . ?
Ru4 Pt1 Ru2 C6 130.1(5) . . . . ?
C1 Pt1 Ru2 C5 69.9(3) . . . . ?
C0 Pt1 Ru2 C5 -91.5(2) . . . . ?
C2 Pt1 Ru2 C5 -176.93(18) . . . . ?
Ru1 Pt1 Ru2 C5 -145.57(13) . . . . ?
Ru3 Pt1 Ru2 C5 -35.73(13) . . . . ?
Ru4 Pt1 Ru2 C5 -87.15(13) . . . . ?
C1 Pt1 Ru2 C0 161.4(3) . . . . ?
C2 Pt1 Ru2 C0 -85.4(2) . . . . ?
Ru1 Pt1 Ru2 C0 -54.05(17) . . . . ?
Ru3 Pt1 Ru2 C0 55.79(17) . . . . ?
Ru4 Pt1 Ru2 C0 4.37(17) . . . . ?
C1 Pt1 Ru2 Ru3 105.7(2) . . . . ?
C0 Pt1 Ru2 Ru3 -55.79(17) . . . . ?
C2 Pt1 Ru2 Ru3 -141.21(13) . . . . ?
Ru1 Pt1 Ru2 Ru3 -109.846(14) . . . . ?
Ru4 Pt1 Ru2 Ru3 -51.420(13) . . . . ?
C1 Pt1 Ru2 Ru5 163.6(2) . . . . ?
C0 Pt1 Ru2 Ru5 2.18(17) . . . . ?
C2 Pt1 Ru2 Ru5 -83.23(13) . . . . ?
Ru1 Pt1 Ru2 Ru5 -51.867(13) . . . . ?
Ru3 Pt1 Ru2 Ru5 57.979(13) . . . . ?
Ru4 Pt1 Ru2 Ru5 6.559(14) . . . . ?
C1 Pt1 Ru2 Ru1 -144.5(2) . . . . ?
C0 Pt1 Ru2 Ru1 54.05(17) . . . . ?
C2 Pt1 Ru2 Ru1 -31.36(13) . . . . ?
Ru3 Pt1 Ru2 Ru1 109.846(14) . . . . ?
Ru4 Pt1 Ru2 Ru1 58.426(13) . . . . ?
C4 Ru1 Ru2 C7 168.0(8) . . . . ?
C3 Ru1 Ru2 C7 68.2(3) . . . . ?
C2 Ru1 Ru2 C7 -25.9(3) . . . . ?
C0 Ru1 Ru2 C7 -115.9(3) . . . . ?
Pt1 Ru1 Ru2 C7 -59.8(2) . . . . ?
Ru5 Ru1 Ru2 C7 -172.6(2) . . . . ?
Ru4 Ru1 Ru2 C7 -118.5(2) . . . . ?
C4 Ru1 Ru2 C6 67.1(8) . . . . ?
C3 Ru1 Ru2 C6 -32.7(2) . . . . ?
C2 Ru1 Ru2 C6 -126.7(2) . . . . ?
C0 Ru1 Ru2 C6 143.3(2) . . . . ?
Pt1 Ru1 Ru2 C6 -160.66(18) . . . . ?
Ru5 Ru1 Ru2 C6 86.55(18) . . . . ?
Ru4 Ru1 Ru2 C6 140.61(18) . . . . ?
C4 Ru1 Ru2 C5 -73.6(8) . . . . ?
C3 Ru1 Ru2 C5 -173.4(3) . . . . ?
C2 Ru1 Ru2 C5 92.6(3) . . . . ?
C0 Ru1 Ru2 C5 2.5(3) . . . . ?
Pt1 Ru1 Ru2 C5 58.6(2) . . . . ?
Ru5 Ru1 Ru2 C5 -54.2(2) . . . . ?
Ru4 Ru1 Ru2 C5 -0.1(2) . . . . ?
C4 Ru1 Ru2 C0 -76.2(8) . . . . ?
C3 Ru1 Ru2 C0 -175.9(2) . . . . ?
C2 Ru1 Ru2 C0 90.0(2) . . . . ?
Pt1 Ru1 Ru2 C0 56.07(17) . . . . ?
Ru5 Ru1 Ru2 C0 -56.71(17) . . . . ?
Ru4 Ru1 Ru2 C0 -2.65(17) . . . . ?
C4 Ru1 Ru2 Ru3 -76.4(8) . . . . ?
C3 Ru1 Ru2 Ru3 -176.19(17) . . . . ?
C2 Ru1 Ru2 Ru3 89.74(16) . . . . ?
C0 Ru1 Ru2 Ru3 -0.27(17) . . . . ?
Pt1 Ru1 Ru2 Ru3 55.800(12) . . . . ?
Ru5 Ru1 Ru2 Ru3 -56.983(14) . . . . ?
Ru4 Ru1 Ru2 Ru3 -2.925(15) . . . . ?
C4 Ru1 Ru2 Ru5 -19.4(8) . . . . ?
C3 Ru1 Ru2 Ru5 -119.21(17) . . . . ?
C2 Ru1 Ru2 Ru5 146.72(16) . . . . ?
C0 Ru1 Ru2 Ru5 56.71(17) . . . . ?
Pt1 Ru1 Ru2 Ru5 112.783(15) . . . . ?
Ru4 Ru1 Ru2 Ru5 54.057(14) . . . . ?
C4 Ru1 Ru2 Pt1 -132.2(8) . . . . ?
C3 Ru1 Ru2 Pt1 128.01(17) . . . . ?
C2 Ru1 Ru2 Pt1 33.94(16) . . . . ?
C0 Ru1 Ru2 Pt1 -56.07(17) . . . . ?
Ru5 Ru1 Ru2 Pt1 -112.783(15) . . . . ?
Ru4 Ru1 Ru2 Pt1 -58.726(12) . . . . ?
C7 Ru2 Ru3 C9 -12.4(3) . . . . ?
C6 Ru2 Ru3 C9 109.6(3) . . . . ?
C5 Ru2 Ru3 C9 61.3(3) . . . . ?
C0 Ru2 Ru3 C9 -121.4(3) . . . . ?
Ru5 Ru2 Ru3 C9 -175.4(2) . . . . ?
Pt1 Ru2 Ru3 C9 -69.71(19) . . . . ?
Ru1 Ru2 Ru3 C9 -121.1(2) . . . . ?
C7 Ru2 Ru3 C10 -126.9(3) . . . . ?
C6 Ru2 Ru3 C10 -4.9(3) . . . . ?
C5 Ru2 Ru3 C10 -53.2(3) . . . . ?
C0 Ru2 Ru3 C10 124.1(2) . . . . ?
Ru5 Ru2 Ru3 C10 70.06(18) . . . . ?
Pt1 Ru2 Ru3 C10 175.78(18) . . . . ?
Ru1 Ru2 Ru3 C10 124.36(18) . . . . ?
C7 Ru2 Ru3 C0 109.0(2) . . . . ?
C6 Ru2 Ru3 C0 -129.0(3) . . . . ?
C5 Ru2 Ru3 C0 -177.3(2) . . . . ?
Ru5 Ru2 Ru3 C0 -54.06(16) . . . . ?
Pt1 Ru2 Ru3 C0 51.67(16) . . . . ?
Ru1 Ru2 Ru3 C0 0.25(16) . . . . ?
C7 Ru2 Ru3 C5 -73.7(3) . . . . ?
C6 Ru2 Ru3 C5 48.3(3) . . . . ?
C0 Ru2 Ru3 C5 177.3(2) . . . . ?
Ru5 Ru2 Ru3 C5 123.28(18) . . . . ?
Pt1 Ru2 Ru3 C5 -130.99(18) . . . . ?
Ru1 Ru2 Ru3 C5 177.59(18) . . . . ?
C7 Ru2 Ru3 C8 108.8(3) . . . . ?
C6 Ru2 Ru3 C8 -129.2(3) . . . . ?
C5 Ru2 Ru3 C8 -177.5(2) . . . . ?
C0 Ru2 Ru3 C8 -0.2(2) . . . . ?
Ru5 Ru2 Ru3 C8 -54.24(17) . . . . ?
Pt1 Ru2 Ru3 C8 51.49(17) . . . . ?
Ru1 Ru2 Ru3 C8 0.07(18) . . . . ?
C7 Ru2 Ru3 Ru4 111.74(18) . . . . ?
C6 Ru2 Ru3 Ru4 -126.2(2) . . . . ?
C5 Ru2 Ru3 Ru4 -174.55(18) . . . . ?
C0 Ru2 Ru3 Ru4 2.78(16) . . . . ?
Ru5 Ru2 Ru3 Ru4 -51.272(14) . . . . ?
Pt1 Ru2 Ru3 Ru4 54.454(12) . . . . ?
Ru1 Ru2 Ru3 Ru4 3.035(15) . . . . ?
C7 Ru2 Ru3 Ru5 163.01(18) . . . . ?
C6 Ru2 Ru3 Ru5 -75.0(2) . . . . ?
C5 Ru2 Ru3 Ru5 -123.28(18) . . . . ?
C0 Ru2 Ru3 Ru5 54.06(16) . . . . ?
Pt1 Ru2 Ru3 Ru5 105.726(13) . . . . ?
Ru1 Ru2 Ru3 Ru5 54.307(13) . . . . ?
C7 Ru2 Ru3 Pt1 57.28(18) . . . . ?
C6 Ru2 Ru3 Pt1 179.3(2) . . . . ?
C5 Ru2 Ru3 Pt1 130.99(18) . . . . ?
C0 Ru2 Ru3 Pt1 -51.67(16) . . . . ?
Ru5 Ru2 Ru3 Pt1 -105.726(13) . . . . ?
Ru1 Ru2 Ru3 Pt1 -51.419(11) . . . . ?
C1 Pt1 Ru3 C9 1.0(3) . . . . ?
C0 Pt1 Ru3 C9 178.9(2) . . . . ?
C2 Pt1 Ru3 C9 -173.7(3) . . . . ?
Ru1 Pt1 Ru3 C9 179.75(17) . . . . ?
Ru2 Pt1 Ru3 C9 122.68(17) . . . . ?
Ru4 Pt1 Ru3 C9 -125.16(17) . . . . ?
C1 Pt1 Ru3 C0 -177.9(3) . . . . ?
C2 Pt1 Ru3 C0 7.4(3) . . . . ?
Ru1 Pt1 Ru3 C0 0.86(17) . . . . ?
Ru2 Pt1 Ru3 C0 -56.21(17) . . . . ?
Ru4 Pt1 Ru3 C0 55.96(17) . . . . ?
C1 Pt1 Ru3 C5 -89.1(2) . . . . ?
C0 Pt1 Ru3 C5 88.7(2) . . . . ?
C2 Pt1 Ru3 C5 96.2(2) . . . . ?
Ru1 Pt1 Ru3 C5 89.61(13) . . . . ?
Ru2 Pt1 Ru3 C5 32.54(13) . . . . ?
Ru4 Pt1 Ru3 C5 144.70(13) . . . . ?
C1 Pt1 Ru3 C8 90.5(2) . . . . ?
C0 Pt1 Ru3 C8 -91.6(2) . . . . ?
C2 Pt1 Ru3 C8 -84.2(2) . . . . ?
Ru1 Pt1 Ru3 C8 -90.75(13) . . . . ?
Ru2 Pt1 Ru3 C8 -147.82(13) . . . . ?
Ru4 Pt1 Ru3 C8 -35.66(13) . . . . ?
C1 Pt1 Ru3 Ru2 -121.7(2) . . . . ?
C0 Pt1 Ru3 Ru2 56.21(16) . . . . ?
C2 Pt1 Ru3 Ru2 63.7(2) . . . . ?
Ru1 Pt1 Ru3 Ru2 57.071(13) . . . . ?
Ru4 Pt1 Ru3 Ru2 112.164(15) . . . . ?
C1 Pt1 Ru3 Ru4 126.2(2) . . . . ?
C0 Pt1 Ru3 Ru4 -55.96(16) . . . . ?
C2 Pt1 Ru3 Ru4 -48.5(2) . . . . ?
Ru1 Pt1 Ru3 Ru4 -55.094(13) . . . . ?
Ru2 Pt1 Ru3 Ru4 -112.164(15) . . . . ?
C1 Pt1 Ru3 Ru5 -178.2(2) . . . . ?
C0 Pt1 Ru3 Ru5 -0.29(16) . . . . ?
C2 Pt1 Ru3 Ru5 7.2(2) . . . . ?
Ru1 Pt1 Ru3 Ru5 0.577(13) . . . . ?
Ru2 Pt1 Ru3 Ru5 -56.494(13) . . . . ?
Ru4 Pt1 Ru3 Ru5 55.670(13) . . . . ?
C9 Ru3 Ru4 C12 17.7(3) . . . . ?
C10 Ru3 Ru4 C12 129.1(3) . . . . ?
C0 Ru3 Ru4 C12 -102.1(3) . . . . ?
C5 Ru3 Ru4 C12 -110.7(3) . . . . ?
C8 Ru3 Ru4 C12 72.2(3) . . . . ?
Ru2 Ru3 Ru4 C12 -104.9(2) . . . . ?
Ru5 Ru3 Ru4 C12 -156.7(2) . . . . ?
Pt1 Ru3 Ru4 C12 -50.6(2) . . . . ?
C9 Ru3 Ru4 C11 -119.4(3) . . . . ?
C10 Ru3 Ru4 C11 -8.0(3) . . . . ?
C0 Ru3 Ru4 C11 120.8(3) . . . . ?
C5 Ru3 Ru4 C11 112.2(3) . . . . ?
C8 Ru3 Ru4 C11 -64.9(3) . . . . ?
Ru2 Ru3 Ru4 C11 118.0(2) . . . . ?
Ru5 Ru3 Ru4 C11 66.2(2) . . . . ?
Pt1 Ru3 Ru4 C11 172.3(2) . . . . ?
C9 Ru3 Ru4 C8 -54.6(3) . . . . ?
C10 Ru3 Ru4 C8 56.9(3) . . . . ?
C0 Ru3 Ru4 C8 -174.3(2) . . . . ?
C5 Ru3 Ru4 C8 177.1(3) . . . . ?
Ru2 Ru3 Ru4 C8 -177.09(17) . . . . ?
Ru5 Ru3 Ru4 C8 131.09(17) . . . . ?
Pt1 Ru3 Ru4 C8 -122.79(17) . . . . ?
C9 Ru3 Ru4 C0 119.7(3) . . . . ?
C10 Ru3 Ru4 C0 -128.8(2) . . . . ?
C5 Ru3 Ru4 C0 -8.6(3) . . . . ?
C8 Ru3 Ru4 C0 174.3(2) . . . . ?
Ru2 Ru3 Ru4 C0 -2.79(16) . . . . ?
Ru5 Ru3 Ru4 C0 -54.61(16) . . . . ?
Pt1 Ru3 Ru4 C0 51.51(16) . . . . ?
C9 Ru3 Ru4 Ru5 174.34(19) . . . . ?
C10 Ru3 Ru4 Ru5 -74.17(19) . . . . ?
C0 Ru3 Ru4 Ru5 54.61(16) . . . . ?
C5 Ru3 Ru4 Ru5 46.0(2) . . . . ?
C8 Ru3 Ru4 Ru5 -131.09(17) . . . . ?
Ru2 Ru3 Ru4 Ru5 51.827(14) . . . . ?
Pt1 Ru3 Ru4 Ru5 106.124(14) . . . . ?
C9 Ru3 Ru4 Ru1 119.41(19) . . . . ?
C10 Ru3 Ru4 Ru1 -129.10(19) . . . . ?
C0 Ru3 Ru4 Ru1 -0.31(16) . . . . ?
C5 Ru3 Ru4 Ru1 -8.9(2) . . . . ?
C8 Ru3 Ru4 Ru1 173.99(17) . . . . ?
Ru2 Ru3 Ru4 Ru1 -3.097(15) . . . . ?
Ru5 Ru3 Ru4 Ru1 -54.924(14) . . . . ?
Pt1 Ru3 Ru4 Ru1 51.200(12) . . . . ?
C9 Ru3 Ru4 Pt1 68.21(19) . . . . ?
C10 Ru3 Ru4 Pt1 179.70(19) . . . . ?
C0 Ru3 Ru4 Pt1 -51.51(16) . . . . ?
C5 Ru3 Ru4 Pt1 -60.1(2) . . . . ?
C8 Ru3 Ru4 Pt1 122.79(17) . . . . ?
Ru2 Ru3 Ru4 Pt1 -54.297(12) . . . . ?
Ru5 Ru3 Ru4 Pt1 -106.124(14) . . . . ?
C4 Ru1 Ru4 C12 -62.9(2) . . . . ?
C3 Ru1 Ru4 C12 165.1(9) . . . . ?
C2 Ru1 Ru4 C12 30.7(2) . . . . ?
C0 Ru1 Ru4 C12 126.6(2) . . . . ?
Pt1 Ru1 Ru4 C12 71.50(16) . . . . ?
Ru5 Ru1 Ru4 C12 -176.87(16) . . . . ?
Ru2 Ru1 Ru4 C12 129.20(16) . . . . ?
C4 Ru1 Ru4 C11 35.4(2) . . . . ?
C3 Ru1 Ru4 C11 -96.6(9) . . . . ?
C2 Ru1 Ru4 C11 129.0(2) . . . . ?
C0 Ru1 Ru4 C11 -135.1(2) . . . . ?
Pt1 Ru1 Ru4 C11 169.80(18) . . . . ?
Ru5 Ru1 Ru4 C11 -78.57(18) . . . . ?
Ru2 Ru1 Ru4 C11 -132.51(18) . . . . ?
C4 Ru1 Ru4 C8 178.7(3) . . . . ?
C3 Ru1 Ru4 C8 46.7(9) . . . . ?
C2 Ru1 Ru4 C8 -87.7(3) . . . . ?
C0 Ru1 Ru4 C8 8.3(3) . . . . ?
Pt1 Ru1 Ru4 C8 -46.9(2) . . . . ?
Ru5 Ru1 Ru4 C8 64.8(2) . . . . ?
Ru2 Ru1 Ru4 C8 10.8(2) . . . . ?
C4 Ru1 Ru4 C0 170.5(2) . . . . ?
C3 Ru1 Ru4 C0 38.5(9) . . . . ?
C2 Ru1 Ru4 C0 -95.9(2) . . . . ?
Pt1 Ru1 Ru4 C0 -55.11(17) . . . . ?
Ru5 Ru1 Ru4 C0 56.52(17) . . . . ?
Ru2 Ru1 Ru4 C0 2.58(17) . . . . ?
C4 Ru1 Ru4 Ru3 170.78(16) . . . . ?
C3 Ru1 Ru4 Ru3 38.8(8) . . . . ?
C2 Ru1 Ru4 Ru3 -95.59(14) . . . . ?
C0 Ru1 Ru4 Ru3 0.33(17) . . . . ?
Pt1 Ru1 Ru4 Ru3 -54.787(12) . . . . ?
Ru5 Ru1 Ru4 Ru3 56.845(14) . . . . ?
Ru2 Ru1 Ru4 Ru3 2.908(14) . . . . ?
C4 Ru1 Ru4 Ru5 113.94(16) . . . . ?
C3 Ru1 Ru4 Ru5 -18.0(8) . . . . ?
C2 Ru1 Ru4 Ru5 -152.43(14) . . . . ?
C0 Ru1 Ru4 Ru5 -56.52(17) . . . . ?
Pt1 Ru1 Ru4 Ru5 -111.632(14) . . . . ?
Ru2 Ru1 Ru4 Ru5 -53.937(13) . . . . ?
C4 Ru1 Ru4 Pt1 -134.43(16) . . . . ?
C3 Ru1 Ru4 Pt1 93.6(8) . . . . ?
C2 Ru1 Ru4 Pt1 -40.80(14) . . . . ?
C0 Ru1 Ru4 Pt1 55.11(17) . . . . ?
Ru5 Ru1 Ru4 Pt1 111.632(14) . . . . ?
Ru2 Ru1 Ru4 Pt1 57.695(11) . . . . ?
C1 Pt1 Ru4 C12 36.2(3) . . . . ?
C0 Pt1 Ru4 C12 -163.9(2) . . . . ?
C2 Pt1 Ru4 C12 -70.8(2) . . . . ?
Ru1 Pt1 Ru4 C12 -108.39(17) . . . . ?
Ru2 Pt1 Ru4 C12 -168.24(17) . . . . ?
Ru3 Pt1 Ru4 C12 140.49(17) . . . . ?
C1 Pt1 Ru4 C11 100.9(7) . . . . ?
C0 Pt1 Ru4 C11 -99.1(7) . . . . ?
C2 Pt1 Ru4 C11 -6.1(7) . . . . ?
Ru1 Pt1 Ru4 C11 -43.7(7) . . . . ?
Ru2 Pt1 Ru4 C11 -103.5(7) . . . . ?
Ru3 Pt1 Ru4 C11 -154.8(7) . . . . ?
C1 Pt1 Ru4 C8 -61.8(3) . . . . ?
C0 Pt1 Ru4 C8 98.1(2) . . . . ?
C2 Pt1 Ru4 C8 -168.8(2) . . . . ?
Ru1 Pt1 Ru4 C8 153.60(14) . . . . ?
Ru2 Pt1 Ru4 C8 93.75(14) . . . . ?
Ru3 Pt1 Ru4 C8 42.48(14) . . . . ?
C1 Pt1 Ru4 C0 -160.0(3) . . . . ?
C2 Pt1 Ru4 C0 93.1(2) . . . . ?
Ru1 Pt1 Ru4 C0 55.47(17) . . . . ?
Ru2 Pt1 Ru4 C0 -4.38(17) . . . . ?
Ru3 Pt1 Ru4 C0 -55.65(17) . . . . ?
C1 Pt1 Ru4 Ru3 -104.3(2) . . . . ?
C0 Pt1 Ru4 Ru3 55.65(17) . . . . ?
C2 Pt1 Ru4 Ru3 148.71(15) . . . . ?
Ru1 Pt1 Ru4 Ru3 111.121(15) . . . . ?
Ru2 Pt1 Ru4 Ru3 51.266(13) . . . . ?
C1 Pt1 Ru4 Ru5 -162.2(2) . . . . ?
C0 Pt1 Ru4 Ru5 -2.24(17) . . . . ?
C2 Pt1 Ru4 Ru5 90.83(15) . . . . ?
Ru1 Pt1 Ru4 Ru5 53.238(14) . . . . ?
Ru2 Pt1 Ru4 Ru5 -6.616(14) . . . . ?
Ru3 Pt1 Ru4 Ru5 -57.882(14) . . . . ?
C1 Pt1 Ru4 Ru1 144.6(2) . . . . ?
C0 Pt1 Ru4 Ru1 -55.47(17) . . . . ?
C2 Pt1 Ru4 Ru1 37.59(15) . . . . ?
Ru2 Pt1 Ru4 Ru1 -59.854(13) . . . . ?
Ru3 Pt1 Ru4 Ru1 -111.121(15) . . . . ?
C12 Ru4 Ru5 C14 -138.7(5) . . . . ?
C11 Ru4 Ru5 C14 -31.8(2) . . . . ?
C8 Ru4 Ru5 C14 66.7(2) . . . . ?
C0 Ru4 Ru5 C14 159.7(2) . . . . ?
Ru3 Ru4 Ru5 C14 104.49(16) . . . . ?
Ru1 Ru4 Ru5 C14 -147.25(16) . . . . ?
Pt1 Ru4 Ru5 C14 161.79(16) . . . . ?
C12 Ru4 Ru5 C13 128.9(6) . . . . ?
C11 Ru4 Ru5 C13 -124.2(5) . . . . ?
C8 Ru4 Ru5 C13 -25.7(5) . . . . ?
C0 Ru4 Ru5 C13 67.2(5) . . . . ?
Ru3 Ru4 Ru5 C13 12.1(4) . . . . ?
Ru1 Ru4 Ru5 C13 120.3(4) . . . . ?
Pt1 Ru4 Ru5 C13 69.4(4) . . . . ?
C12 Ru4 Ru5 C15 -42.6(5) . . . . ?
C11 Ru4 Ru5 C15 64.2(2) . . . . ?
C8 Ru4 Ru5 C15 162.7(2) . . . . ?
C0 Ru4 Ru5 C15 -104.3(2) . . . . ?
Ru3 Ru4 Ru5 C15 -159.49(16) . . . . ?
Ru1 Ru4 Ru5 C15 -51.23(16) . . . . ?
Pt1 Ru4 Ru5 C15 -102.19(16) . . . . ?
C12 Ru4 Ru5 C0 61.7(5) . . . . ?
C11 Ru4 Ru5 C0 168.6(2) . . . . ?
C8 Ru4 Ru5 C0 -93.0(2) . . . . ?
Ru3 Ru4 Ru5 C0 -55.16(16) . . . . ?
Ru1 Ru4 Ru5 C0 53.09(16) . . . . ?
Pt1 Ru4 Ru5 C0 2.13(16) . . . . ?
C12 Ru4 Ru5 Ru2 66.3(4) . . . . ?
C11 Ru4 Ru5 Ru2 173.20(16) . . . . ?
C8 Ru4 Ru5 Ru2 -88.34(14) . . . . ?
C0 Ru4 Ru5 Ru2 4.63(16) . . . . ?
Ru3 Ru4 Ru5 Ru2 -50.533(14) . . . . ?
Ru1 Ru4 Ru5 Ru2 57.722(14) . . . . ?
Pt1 Ru4 Ru5 Ru2 6.764(14) . . . . ?
C12 Ru4 Ru5 Ru1 8.6(4) . . . . ?
C11 Ru4 Ru5 Ru1 115.48(16) . . . . ?
C8 Ru4 Ru5 Ru1 -146.07(14) . . . . ?
C0 Ru4 Ru5 Ru1 -53.09(16) . . . . ?
Ru3 Ru4 Ru5 Ru1 -108.255(15) . . . . ?
Pt1 Ru4 Ru5 Ru1 -50.958(12) . . . . ?
C12 Ru4 Ru5 Ru3 116.9(4) . . . . ?
C11 Ru4 Ru5 Ru3 -136.27(16) . . . . ?
C8 Ru4 Ru5 Ru3 -37.81(14) . . . . ?
C0 Ru4 Ru5 Ru3 55.16(16) . . . . ?
Ru1 Ru4 Ru5 Ru3 108.255(15) . . . . ?
Pt1 Ru4 Ru5 Ru3 57.296(12) . . . . ?
C7 Ru2 Ru5 C14 -113.1(8) . . . . ?
C6 Ru2 Ru5 C14 105.0(4) . . . . ?
C5 Ru2 Ru5 C14 7.5(4) . . . . ?
C0 Ru2 Ru5 C14 -88.2(4) . . . . ?
Ru3 Ru2 Ru5 C14 -32.5(4) . . . . ?
Pt1 Ru2 Ru5 C14 -90.3(4) . . . . ?
Ru1 Ru2 Ru5 C14 -140.3(4) . . . . ?
C7 Ru2 Ru5 C13 169.1(7) . . . . ?
C6 Ru2 Ru5 C13 27.3(2) . . . . ?
C5 Ru2 Ru5 C13 -70.3(2) . . . . ?
C0 Ru2 Ru5 C13 -165.9(2) . . . . ?
Ru3 Ru2 Ru5 C13 -110.24(17) . . . . ?
Pt1 Ru2 Ru5 C13 -168.06(17) . . . . ?
Ru1 Ru2 Ru5 C13 141.93(17) . . . . ?
C7 Ru2 Ru5 C15 73.0(7) . . . . ?
C6 Ru2 Ru5 C15 -68.8(2) . . . . ?
C5 Ru2 Ru5 C15 -166.4(2) . . . . ?
C0 Ru2 Ru5 C15 98.0(2) . . . . ?
Ru3 Ru2 Ru5 C15 153.67(17) . . . . ?
Pt1 Ru2 Ru5 C15 95.85(16) . . . . ?
Ru1 Ru2 Ru5 C15 45.83(16) . . . . ?
C7 Ru2 Ru5 C0 -24.9(7) . . . . ?
C6 Ru2 Ru5 C0 -166.8(2) . . . . ?
C5 Ru2 Ru5 C0 95.7(2) . . . . ?
Ru3 Ru2 Ru5 C0 55.70(16) . . . . ?
Pt1 Ru2 Ru5 C0 -2.11(16) . . . . ?
Ru1 Ru2 Ru5 C0 -52.13(16) . . . . ?
C7 Ru2 Ru5 Ru4 -29.6(7) . . . . ?
C6 Ru2 Ru5 Ru4 -171.46(17) . . . . ?
C5 Ru2 Ru5 Ru4 90.96(15) . . . . ?
C0 Ru2 Ru5 Ru4 -4.69(16) . . . . ?
Ru3 Ru2 Ru5 Ru4 51.016(15) . . . . ?
Pt1 Ru2 Ru5 Ru4 -6.803(14) . . . . ?
Ru1 Ru2 Ru5 Ru4 -56.820(15) . . . . ?
C7 Ru2 Ru5 Ru1 27.2(7) . . . . ?
C6 Ru2 Ru5 Ru1 -114.64(17) . . . . ?
C5 Ru2 Ru5 Ru1 147.78(15) . . . . ?
C0 Ru2 Ru5 Ru1 52.13(16) . . . . ?
Ru3 Ru2 Ru5 Ru1 107.836(16) . . . . ?
Pt1 Ru2 Ru5 Ru1 50.017(13) . . . . ?
C7 Ru2 Ru5 Ru3 -80.6(7) . . . . ?
C6 Ru2 Ru5 Ru3 137.53(17) . . . . ?
C5 Ru2 Ru5 Ru3 39.95(15) . . . . ?
C0 Ru2 Ru5 Ru3 -55.70(16) . . . . ?
Pt1 Ru2 Ru5 Ru3 -57.820(13) . . . . ?
Ru1 Ru2 Ru5 Ru3 -107.836(16) . . . . ?
C4 Ru1 Ru5 C14 -26.7(3) . . . . ?
C3 Ru1 Ru5 C14 -134.6(3) . . . . ?
C2 Ru1 Ru5 C14 97.1(3) . . . . ?
C0 Ru1 Ru5 C14 104.4(3) . . . . ?
Pt1 Ru1 Ru5 C14 104.2(2) . . . . ?
Ru4 Ru1 Ru5 C14 49.1(2) . . . . ?
Ru2 Ru1 Ru5 C14 157.7(2) . . . . ?
C4 Ru1 Ru5 C13 126.6(3) . . . . ?
C3 Ru1 Ru5 C13 18.7(3) . . . . ?
C2 Ru1 Ru5 C13 -109.6(3) . . . . ?
C0 Ru1 Ru5 C13 -102.2(3) . . . . ?
Pt1 Ru1 Ru5 C13 -102.5(2) . . . . ?
Ru4 Ru1 Ru5 C13 -157.5(2) . . . . ?
Ru2 Ru1 Ru5 C13 -49.0(2) . . . . ?
C4 Ru1 Ru5 C15 45.3(2) . . . . ?
C3 Ru1 Ru5 C15 -62.6(2) . . . . ?
C2 Ru1 Ru5 C15 169.1(3) . . . . ?
C0 Ru1 Ru5 C15 176.5(2) . . . . ?
Pt1 Ru1 Ru5 C15 176.22(17) . . . . ?
Ru4 Ru1 Ru5 C15 121.17(17) . . . . ?
Ru2 Ru1 Ru5 C15 -130.27(17) . . . . ?
C4 Ru1 Ru5 C0 -131.2(2) . . . . ?
C3 Ru1 Ru5 C0 120.9(2) . . . . ?
C2 Ru1 Ru5 C0 -7.4(3) . . . . ?
Pt1 Ru1 Ru5 C0 -0.25(16) . . . . ?
Ru4 Ru1 Ru5 C0 -55.30(16) . . . . ?
Ru2 Ru1 Ru5 C0 53.26(16) . . . . ?
C4 Ru1 Ru5 Ru4 -75.88(18) . . . . ?
C3 Ru1 Ru5 Ru4 176.23(18) . . . . ?
C2 Ru1 Ru5 Ru4 47.9(2) . . . . ?
C0 Ru1 Ru5 Ru4 55.30(16) . . . . ?
Pt1 Ru1 Ru5 Ru4 55.050(12) . . . . ?
Ru2 Ru1 Ru5 Ru4 108.558(16) . . . . ?
C4 Ru1 Ru5 Ru2 175.56(18) . . . . ?
C3 Ru1 Ru5 Ru2 67.68(18) . . . . ?
C2 Ru1 Ru5 Ru2 -60.6(2) . . . . ?
C0 Ru1 Ru5 Ru2 -53.26(16) . . . . ?
Pt1 Ru1 Ru5 Ru2 -53.508(13) . . . . ?
Ru4 Ru1 Ru5 Ru2 -108.558(16) . . . . ?
C4 Ru1 Ru5 Ru3 -130.34(18) . . . . ?
C3 Ru1 Ru5 Ru3 121.77(18) . . . . ?
C2 Ru1 Ru5 Ru3 -6.5(2) . . . . ?
C0 Ru1 Ru5 Ru3 0.84(16) . . . . ?
Pt1 Ru1 Ru5 Ru3 0.591(13) . . . . ?
Ru4 Ru1 Ru5 Ru3 -54.459(13) . . . . ?
Ru2 Ru1 Ru5 Ru3 54.099(14) . . . . ?
C10 Ru3 Ru5 C14 40.6(2) . . . . ?
C0 Ru3 Ru5 C14 -136.2(2) . . . . ?
C5 Ru3 Ru5 C14 130.2(2) . . . . ?
C8 Ru3 Ru5 C14 -46.9(2) . . . . ?
Ru2 Ru3 Ru5 C14 166.65(17) . . . . ?
Ru4 Ru3 Ru5 C14 -78.39(17) . . . . ?
Pt1 Ru3 Ru5 C14 -135.87(17) . . . . ?
C10 Ru3 Ru5 C13 -56.6(2) . . . . ?
C0 Ru3 Ru5 C13 126.6(2) . . . . ?
C5 Ru3 Ru5 C13 32.9(2) . . . . ?
C8 Ru3 Ru5 C13 -144.2(2) . . . . ?
Ru2 Ru3 Ru5 C13 69.38(16) . . . . ?
Ru4 Ru3 Ru5 C13 -175.67(16) . . . . ?
Pt1 Ru3 Ru5 C13 126.86(16) . . . . ?
C10 Ru3 Ru5 C15 167.4(4) . . . . ?
C0 Ru3 Ru5 C15 -9.4(4) . . . . ?
C5 Ru3 Ru5 C15 -103.0(4) . . . . ?
C8 Ru3 Ru5 C15 79.9(3) . . . . ?
Ru2 Ru3 Ru5 C15 -66.6(3) . . . . ?
Ru4 Ru3 Ru5 C15 48.4(3) . . . . ?
Pt1 Ru3 Ru5 C15 -9.1(3) . . . . ?
C10 Ru3 Ru5 C0 176.8(2) . . . . ?
C5 Ru3 Ru5 C0 -93.7(2) . . . . ?
C8 Ru3 Ru5 C0 89.3(2) . . . . ?
Ru2 Ru3 Ru5 C0 -57.20(16) . . . . ?
Ru4 Ru3 Ru5 C0 57.76(16) . . . . ?
Pt1 Ru3 Ru5 C0 0.28(16) . . . . ?
C10 Ru3 Ru5 Ru4 119.04(16) . . . . ?
C0 Ru3 Ru5 Ru4 -57.76(16) . . . . ?
C5 Ru3 Ru5 Ru4 -151.42(14) . . . . ?
C8 Ru3 Ru5 Ru4 31.51(12) . . . . ?
Ru2 Ru3 Ru5 Ru4 -114.957(17) . . . . ?
Pt1 Ru3 Ru5 Ru4 -57.478(12) . . . . ?
C10 Ru3 Ru5 Ru2 -126.00(16) . . . . ?
C0 Ru3 Ru5 Ru2 57.20(16) . . . . ?
C5 Ru3 Ru5 Ru2 -36.46(14) . . . . ?
C8 Ru3 Ru5 Ru2 146.47(12) . . . . ?
Ru4 Ru3 Ru5 Ru2 114.957(17) . . . . ?
Pt1 Ru3 Ru5 Ru2 57.479(13) . . . . ?
C10 Ru3 Ru5 Ru1 175.96(16) . . . . ?
C0 Ru3 Ru5 Ru1 -0.84(16) . . . . ?
C5 Ru3 Ru5 Ru1 -94.50(14) . . . . ?
C8 Ru3 Ru5 Ru1 88.43(12) . . . . ?
Ru2 Ru3 Ru5 Ru1 -58.040(14) . . . . ?
Ru4 Ru3 Ru5 Ru1 56.917(14) . . . . ?
Pt1 Ru3 Ru5 Ru1 -0.561(13) . . . . ?
C1 Pt1 C0 Ru1 -173.7(8) . . . . ?
C2 Pt1 C0 Ru1 3.97(18) . . . . ?
Ru2 Pt1 C0 Ru1 -94.51(17) . . . . ?
Ru3 Pt1 C0 Ru1 178.8(2) . . . . ?
Ru4 Pt1 C0 Ru1 91.74(16) . . . . ?
C1 Pt1 C0 Ru3 7.5(9) . . . . ?
C2 Pt1 C0 Ru3 -174.85(17) . . . . ?
Ru1 Pt1 C0 Ru3 -178.8(2) . . . . ?
Ru2 Pt1 C0 Ru3 86.67(16) . . . . ?
Ru4 Pt1 C0 Ru3 -87.07(17) . . . . ?
C1 Pt1 C0 Ru2 -79.2(9) . . . . ?
C2 Pt1 C0 Ru2 98.48(18) . . . . ?
Ru1 Pt1 C0 Ru2 94.51(17) . . . . ?
Ru3 Pt1 C0 Ru2 -86.67(16) . . . . ?
Ru4 Pt1 C0 Ru2 -173.7(2) . . . . ?
C1 Pt1 C0 Ru4 94.5(9) . . . . ?
C2 Pt1 C0 Ru4 -87.77(18) . . . . ?
Ru1 Pt1 C0 Ru4 -91.74(16) . . . . ?
Ru2 Pt1 C0 Ru4 173.7(2) . . . . ?
Ru3 Pt1 C0 Ru4 87.07(17) . . . . ?
C4 Ru1 C0 Pt1 -105.2(3) . . . . ?
C3 Ru1 C0 Pt1 96.6(3) . . . . ?
C2 Ru1 C0 Pt1 -4.26(19) . . . . ?
Ru5 Ru1 C0 Pt1 -179.7(2) . . . . ?
Ru4 Ru1 C0 Pt1 -92.15(17) . . . . ?
Ru2 Ru1 C0 Pt1 91.63(16) . . . . ?
C4 Ru1 C0 Ru5 74.5(3) . . . . ?
C3 Ru1 C0 Ru5 -83.7(3) . . . . ?
C2 Ru1 C0 Ru5 175.39(17) . . . . ?
Pt1 Ru1 C0 Ru5 179.7(2) . . . . ?
Ru4 Ru1 C0 Ru5 87.51(15) . . . . ?
Ru2 Ru1 C0 Ru5 -88.72(18) . . . . ?
C4 Ru1 C0 Ru2 163.2(2) . . . . ?
C3 Ru1 C0 Ru2 5.0(3) . . . . ?
C2 Ru1 C0 Ru2 -95.89(19) . . . . ?
Pt1 Ru1 C0 Ru2 -91.63(16) . . . . ?
Ru5 Ru1 C0 Ru2 88.72(18) . . . . ?
Ru4 Ru1 C0 Ru2 176.2(2) . . . . ?
C4 Ru1 C0 Ru4 -13.0(3) . . . . ?
C3 Ru1 C0 Ru4 -171.2(2) . . . . ?
C2 Ru1 C0 Ru4 87.89(18) . . . . ?
Pt1 Ru1 C0 Ru4 92.15(17) . . . . ?
Ru5 Ru1 C0 Ru4 -87.51(15) . . . . ?
Ru2 Ru1 C0 Ru4 -176.2(2) . . . . ?
C14 Ru5 C0 Ru1 -118.1(2) . . . . ?
C13 Ru5 C0 Ru1 111.1(2) . . . . ?
C15 Ru5 C0 Ru1 -3.3(2) . . . . ?
Ru4 Ru5 C0 Ru1 -91.86(16) . . . . ?
Ru2 Ru5 C0 Ru1 94.60(17) . . . . ?
Ru3 Ru5 C0 Ru1 -178.8(2) . . . . ?
C14 Ru5 C0 Ru3 60.7(3) . . . . ?
C13 Ru5 C0 Ru3 -70.1(3) . . . . ?
C15 Ru5 C0 Ru3 175.49(18) . . . . ?
Ru4 Ru5 C0 Ru3 86.95(16) . . . . ?
Ru2 Ru5 C0 Ru3 -86.59(15) . . . . ?
Ru1 Ru5 C0 Ru3 178.8(2) . . . . ?
C14 Ru5 C0 Ru2 147.3(2) . . . . ?
C13 Ru5 C0 Ru2 16.5(3) . . . . ?
C15 Ru5 C0 Ru2 -97.92(19) . . . . ?
Ru4 Ru5 C0 Ru2 173.5(2) . . . . ?
Ru1 Ru5 C0 Ru2 -94.60(17) . . . . ?
Ru3 Ru5 C0 Ru2 86.59(15) . . . . ?
C14 Ru5 C0 Ru4 -26.3(3) . . . . ?
C13 Ru5 C0 Ru4 -157.1(2) . . . . ?
C15 Ru5 C0 Ru4 88.5(2) . . . . ?
Ru2 Ru5 C0 Ru4 -173.5(2) . . . . ?
Ru1 Ru5 C0 Ru4 91.86(16) . . . . ?
Ru3 Ru5 C0 Ru4 -86.95(16) . . . . ?
C9 Ru3 C0 Pt1 -1.5(3) . . . . ?
C10 Ru3 C0 Pt1 175.1(2) . . . . ?
C5 Ru3 C0 Pt1 -93.60(17) . . . . ?
C8 Ru3 C0 Pt1 88.17(17) . . . . ?
Ru2 Ru3 C0 Pt1 -91.71(16) . . . . ?
Ru4 Ru3 C0 Pt1 92.12(17) . . . . ?
Ru5 Ru3 C0 Pt1 179.6(2) . . . . ?
C9 Ru3 C0 Ru5 179.0(2) . . . . ?
C10 Ru3 C0 Ru5 -4.5(3) . . . . ?
C5 Ru3 C0 Ru5 86.81(17) . . . . ?
C8 Ru3 C0 Ru5 -91.43(16) . . . . ?
Ru2 Ru3 C0 Ru5 88.70(16) . . . . ?
Ru4 Ru3 C0 Ru5 -87.48(15) . . . . ?
Pt1 Ru3 C0 Ru5 -179.6(2) . . . . ?
C9 Ru3 C0 Ru2 90.3(3) . . . . ?
C10 Ru3 C0 Ru2 -93.2(3) . . . . ?
C5 Ru3 C0 Ru2 -1.89(17) . . . . ?
C8 Ru3 C0 Ru2 179.87(16) . . . . ?
Ru4 Ru3 C0 Ru2 -176.2(2) . . . . ?
Ru5 Ru3 C0 Ru2 -88.70(17) . . . . ?
Pt1 Ru3 C0 Ru2 91.71(16) . . . . ?
C9 Ru3 C0 Ru4 -93.6(3) . . . . ?
C10 Ru3 C0 Ru4 83.0(3) . . . . ?
C5 Ru3 C0 Ru4 174.28(17) . . . . ?
C8 Ru3 C0 Ru4 -3.95(16) . . . . ?
Ru2 Ru3 C0 Ru4 176.2(2) . . . . ?
Ru5 Ru3 C0 Ru4 87.48(15) . . . . ?
Pt1 Ru3 C0 Ru4 -92.12(17) . . . . ?
C7 Ru2 C0 Pt1 -4.5(3) . . . . ?
C6 Ru2 C0 Pt1 -154.2(3) . . . . ?
C5 Ru2 C0 Pt1 94.32(18) . . . . ?
Ru3 Ru2 C0 Pt1 92.26(17) . . . . ?
Ru5 Ru2 C0 Pt1 -176.9(2) . . . . ?
Ru1 Ru2 C0 Pt1 -87.36(17) . . . . ?
C7 Ru2 C0 Ru1 82.9(3) . . . . ?
C6 Ru2 C0 Ru1 -66.8(4) . . . . ?
C5 Ru2 C0 Ru1 -178.32(18) . . . . ?
Ru3 Ru2 C0 Ru1 179.6(2) . . . . ?
Ru5 Ru2 C0 Ru1 -89.57(17) . . . . ?
Pt1 Ru2 C0 Ru1 87.36(17) . . . . ?
C7 Ru2 C0 Ru5 172.5(2) . . . . ?
C6 Ru2 C0 Ru5 22.7(4) . . . . ?
C5 Ru2 C0 Ru5 -88.75(18) . . . . ?
Ru3 Ru2 C0 Ru5 -90.80(16) . . . . ?
Pt1 Ru2 C0 Ru5 176.9(2) . . . . ?
Ru1 Ru2 C0 Ru5 89.57(17) . . . . ?
C7 Ru2 C0 Ru3 -96.7(2) . . . . ?
C6 Ru2 C0 Ru3 113.5(3) . . . . ?
C5 Ru2 C0 Ru3 2.05(18) . . . . ?
Ru5 Ru2 C0 Ru3 90.80(16) . . . . ?
Pt1 Ru2 C0 Ru3 -92.26(17) . . . . ?
Ru1 Ru2 C0 Ru3 -179.6(2) . . . . ?
C12 Ru4 C0 Pt1 18.8(3) . . . . ?
C11 Ru4 C0 Pt1 160.0(2) . . . . ?
C8 Ru4 C0 Pt1 -87.64(18) . . . . ?
Ru3 Ru4 C0 Pt1 -92.26(17) . . . . ?
Ru5 Ru4 C0 Pt1 176.9(2) . . . . ?
Ru1 Ru4 C0 Pt1 87.29(17) . . . . ?
C12 Ru4 C0 Ru1 -68.5(3) . . . . ?
C11 Ru4 C0 Ru1 72.7(3) . . . . ?
C8 Ru4 C0 Ru1 -174.93(17) . . . . ?
Ru3 Ru4 C0 Ru1 -179.5(2) . . . . ?
Ru5 Ru4 C0 Ru1 89.60(17) . . . . ?
Pt1 Ru4 C0 Ru1 -87.29(17) . . . . ?
C12 Ru4 C0 Ru5 -158.1(2) . . . . ?
C11 Ru4 C0 Ru5 -16.9(3) . . . . ?
C8 Ru4 C0 Ru5 95.47(18) . . . . ?
Ru3 Ru4 C0 Ru5 90.86(16) . . . . ?
Ru1 Ru4 C0 Ru5 -89.60(17) . . . . ?
Pt1 Ru4 C0 Ru5 -176.9(2) . . . . ?
C12 Ru4 C0 Ru3 111.0(2) . . . . ?
C11 Ru4 C0 Ru3 -107.8(3) . . . . ?
C8 Ru4 C0 Ru3 4.62(19) . . . . ?
Ru5 Ru4 C0 Ru3 -90.86(16) . . . . ?
Ru1 Ru4 C0 Ru3 179.5(2) . . . . ?
Pt1 Ru4 C0 Ru3 92.26(17) . . . . ?
C4 Ru1 C2 O2 -40.9(8) . . . . ?
C3 Ru1 C2 O2 58.4(8) . . . . ?
C0 Ru1 C2 O2 -174.5(8) . . . . ?
Pt1 Ru1 C2 O2 -178.5(9) . . . . ?
Ru5 Ru1 C2 O2 -169.2(6) . . . . ?
Ru4 Ru1 C2 O2 -129.8(8) . . . . ?
Ru2 Ru1 C2 O2 142.1(8) . . . . ?
C4 Ru1 C2 Pt1 137.6(2) . . . . ?
C3 Ru1 C2 Pt1 -123.1(2) . . . . ?
C0 Ru1 C2 Pt1 4.02(18) . . . . ?
Ru5 Ru1 C2 Pt1 9.3(3) . . . . ?
Ru4 Ru1 C2 Pt1 48.66(12) . . . . ?
Ru2 Ru1 C2 Pt1 -39.37(14) . . . . ?
C1 Pt1 C2 O2 -5.7(6) . . . . ?
C0 Pt1 C2 O2 174.9(5) . . . . ?
Ru1 Pt1 C2 O2 178.9(6) . . . . ?
Ru2 Pt1 C2 O2 -140.7(5) . . . . ?
Ru3 Pt1 C2 O2 169.7(4) . . . . ?
Ru4 Pt1 C2 O2 130.5(5) . . . . ?
C1 Pt1 C2 Ru1 175.4(2) . . . . ?
C0 Pt1 C2 Ru1 -4.01(18) . . . . ?
Ru2 Pt1 C2 Ru1 40.36(14) . . . . ?
Ru3 Pt1 C2 Ru1 -9.2(3) . . . . ?
Ru4 Pt1 C2 Ru1 -48.41(13) . . . . ?
C7 Ru2 C5 O5 -62.8(7) . . . . ?
C6 Ru2 C5 O5 29.3(7) . . . . ?
C0 Ru2 C5 O5 176.2(7) . . . . ?
Ru3 Ru2 C5 O5 178.2(8) . . . . ?
Ru5 Ru2 C5 O5 130.6(6) . . . . ?
Pt1 Ru2 C5 O5 -139.8(6) . . . . ?
Ru1 Ru2 C5 O5 174.5(5) . . . . ?
C7 Ru2 C5 Ru3 119.0(2) . . . . ?
C6 Ru2 C5 Ru3 -148.91(19) . . . . ?
C0 Ru2 C5 Ru3 -1.95(17) . . . . ?
Ru5 Ru2 C5 Ru3 -47.55(12) . . . . ?
Pt1 Ru2 C5 Ru3 42.05(13) . . . . ?
Ru1 Ru2 C5 Ru3 -3.7(3) . . . . ?
C9 Ru3 C5 O5 53.3(6) . . . . ?
C10 Ru3 C5 O5 -42.0(6) . . . . ?
C0 Ru3 C5 O5 -176.5(5) . . . . ?
Ru2 Ru3 C5 O5 -178.5(6) . . . . ?
Ru4 Ru3 C5 O5 -170.3(4) . . . . ?
Ru5 Ru3 C5 O5 -132.1(5) . . . . ?
Pt1 Ru3 C5 O5 140.1(5) . . . . ?
C9 Ru3 C5 Ru2 -128.2(2) . . . . ?
C10 Ru3 C5 Ru2 136.4(2) . . . . ?
C0 Ru3 C5 Ru2 1.94(17) . . . . ?
Ru4 Ru3 C5 Ru2 8.2(3) . . . . ?
Ru5 Ru3 C5 Ru2 46.37(13) . . . . ?
Pt1 Ru3 C5 Ru2 -41.48(13) . . . . ?
C12 Ru4 C8 O8 51.8(8) . . . . ?
C11 Ru4 C8 O8 -43.3(8) . . . . ?
C0 Ru4 C8 O8 176.2(7) . . . . ?
Ru3 Ru4 C8 O8 -179.7(8) . . . . ?
Ru5 Ru4 C8 O8 -137.2(7) . . . . ?
Ru1 Ru4 C8 O8 170.4(6) . . . . ?
Pt1 Ru4 C8 O8 132.7(7) . . . . ?
C12 Ru4 C8 Ru3 -128.53(19) . . . . ?
C11 Ru4 C8 Ru3 136.39(19) . . . . ?
C0 Ru4 C8 Ru3 -4.18(17) . . . . ?
Ru5 Ru4 C8 Ru3 42.49(12) . . . . ?
Ru1 Ru4 C8 Ru3 -9.9(3) . . . . ?
Pt1 Ru4 C8 Ru3 -47.67(11) . . . . ?
C9 Ru3 C8 O8 -46.0(5) . . . . ?
C10 Ru3 C8 O8 49.4(5) . . . . ?
C0 Ru3 C8 O8 -176.1(5) . . . . ?
Ru2 Ru3 C8 O8 -176.0(4) . . . . ?
Ru4 Ru3 C8 O8 179.8(6) . . . . ?
Ru5 Ru3 C8 O8 139.4(5) . . . . ?
Pt1 Ru3 C8 O8 -132.7(5) . . . . ?
C9 Ru3 C8 Ru4 134.2(2) . . . . ?
C10 Ru3 C8 Ru4 -130.4(2) . . . . ?
C0 Ru3 C8 Ru4 4.14(17) . . . . ?
Ru2 Ru3 C8 Ru4 4.3(3) . . . . ?
Ru5 Ru3 C8 Ru4 -40.36(13) . . . . ?
Pt1 Ru3 C8 Ru4 47.52(12) . . . . ?
C14 Ru5 C15 O15 -41.0(15) . . . . ?
C13 Ru5 C15 O15 55.5(15) . . . . ?
C0 Ru5 C15 O15 -175.3(14) . . . . ?
Ru4 Ru5 C15 O15 -127.6(14) . . . . ?
Ru2 Ru5 C15 O15 136.4(14) . . . . ?
Ru1 Ru5 C15 O15 -177.9(15) . . . . ?
Ru3 Ru5 C15 O15 -168.4(12) . . . . ?
C34 P1 C16 C21 113.9(4) . . . . ?
C28 P1 C16 C21 -125.8(4) . . . . ?
C22 P1 C16 C21 -5.2(5) . . . . ?
C34 P1 C16 C17 -67.3(4) . . . . ?
C28 P1 C16 C17 53.1(4) . . . . ?
C22 P1 C16 C17 173.6(4) . . . . ?
C21 C16 C17 C18 -0.4(7) . . . . ?
P1 C16 C17 C18 -179.3(4) . . . . ?
C16 C17 C18 C19 0.6(8) . . . . ?
C17 C18 C19 C20 -0.1(9) . . . . ?
C18 C19 C20 C21 -0.6(8) . . . . ?
C17 C16 C21 C20 -0.3(7) . . . . ?
P1 C16 C21 C20 178.6(4) . . . . ?
C19 C20 C21 C16 0.8(8) . . . . ?
C34 P1 C22 C23 -22.2(5) . . . . ?
C28 P1 C22 C23 -144.2(4) . . . . ?
C16 P1 C22 C23 98.2(4) . . . . ?
C34 P1 C22 C27 162.5(4) . . . . ?
C28 P1 C22 C27 40.5(5) . . . . ?
C16 P1 C22 C27 -77.1(4) . . . . ?
C27 C22 C23 C24 -0.2(8) . . . . ?
P1 C22 C23 C24 -175.5(4) . . . . ?
C22 C23 C24 C25 1.0(8) . . . . ?
C23 C24 C25 C26 0.3(8) . . . . ?
C24 C25 C26 C27 -2.5(9) . . . . ?
C25 C26 C27 C22 3.3(9) . . . . ?
C23 C22 C27 C26 -1.9(8) . . . . ?
P1 C22 C27 C26 173.4(4) . . . . ?
C34 P1 C28 C29 -23.8(5) . . . . ?
C16 P1 C28 C29 -144.3(4) . . . . ?
C22 P1 C28 C29 97.1(5) . . . . ?
C34 P1 C28 C33 157.1(4) . . . . ?
C16 P1 C28 C33 36.6(4) . . . . ?
C22 P1 C28 C33 -81.9(4) . . . . ?
C33 C28 C29 C30 -0.2(8) . . . . ?
P1 C28 C29 C30 -179.3(5) . . . . ?
C28 C29 C30 C31 0.5(10) . . . . ?
C29 C30 C31 C32 0.2(11) . . . . ?
C30 C31 C32 C33 -1.0(11) . . . . ?
C31 C32 C33 C28 1.3(9) . . . . ?
C29 C28 C33 C32 -0.6(8) . . . . ?
P1 C28 C33 C32 178.5(4) . . . . ?
C28 P1 C34 C35 -112.1(4) . . . . ?
C16 P1 C34 C35 6.1(5) . . . . ?
C22 P1 C34 C35 125.2(4) . . . . ?
C28 P1 C34 C39 67.5(5) . . . . ?
C16 P1 C34 C39 -174.4(4) . . . . ?
C22 P1 C34 C39 -55.3(5) . . . . ?
C39 C34 C35 C36 -1.1(7) . . . . ?
P1 C34 C35 C36 178.4(4) . . . . ?
C34 C35 C36 C37 -0.2(8) . . . . ?
C35 C36 C37 C38 0.5(9) . . . . ?
C36 C37 C38 C39 0.4(9) . . . . ?
C37 C38 C39 C34 -1.8(9) . . . . ?
C35 C34 C39 C38 2.1(8) . . . . ?
P1 C34 C39 C38 -177.5(4) . . . . ?
C46 P2 C40 C41 -118.8(4) . . . . ?
C52 P2 C40 C41 2.1(5) . . . . ?
C58 P2 C40 C41 121.7(4) . . . . ?
C46 P2 C40 C45 59.0(5) . . . . ?
C52 P2 C40 C45 180.0(4) . . . . ?
C58 P2 C40 C45 -60.5(5) . . . . ?
C45 C40 C41 C42 1.9(8) . . . . ?
P2 C40 C41 C42 179.8(4) . . . . ?
C40 C41 C42 C43 -1.2(9) . . . . ?
C41 C42 C43 C44 -0.1(9) . . . . ?
C42 C43 C44 C45 0.6(9) . . . . ?
C43 C44 C45 C40 0.1(10) . . . . ?
C41 C40 C45 C44 -1.4(9) . . . . ?
P2 C40 C45 C44 -179.3(5) . . . . ?
C52 P2 C46 C51 -95.0(4) . . . . ?
C40 P2 C46 C51 24.4(5) . . . . ?
C58 P2 C46 C51 144.7(4) . . . . ?
C52 P2 C46 C47 83.5(5) . . . . ?
C40 P2 C46 C47 -157.1(4) . . . . ?
C58 P2 C46 C47 -36.8(5) . . . . ?
C51 C46 C47 C48 0.4(8) . . . . ?
P2 C46 C47 C48 -178.2(4) . . . . ?
C46 C47 C48 C49 0.3(9) . . . . ?
C47 C48 C49 C50 -1.0(10) . . . . ?
C48 C49 C50 C51 1.0(10) . . . . ?
C49 C50 C51 C46 -0.3(9) . . . . ?
C47 C46 C51 C50 -0.4(8) . . . . ?
P2 C46 C51 C50 178.1(4) . . . . ?
C46 P2 C52 C57 -2.6(5) . . . . ?
C40 P2 C52 C57 -121.2(4) . . . . ?
C58 P2 C52 C57 118.1(4) . . . . ?
C46 P2 C52 C53 177.3(4) . . . . ?
C40 P2 C52 C53 58.7(5) . . . . ?
C58 P2 C52 C53 -62.0(5) . . . . ?
C57 C52 C53 C54 -0.9(9) . . . . ?
P2 C52 C53 C54 179.2(5) . . . . ?
C52 C53 C54 C55 2.0(10) . . . . ?
C53 C54 C55 C56 -2.8(11) . . . . ?
C54 C55 C56 C57 2.6(11) . . . . ?
C55 C56 C57 C52 -1.5(10) . . . . ?
C53 C52 C57 C56 0.6(8) . . . . ?
P2 C52 C57 C56 -179.5(5) . . . . ?
C46 P2 C58 C63 125.8(4) . . . . ?
C52 P2 C58 C63 3.8(5) . . . . ?
C40 P2 C58 C63 -115.8(4) . . . . ?
C46 P2 C58 C59 -55.1(5) . . . . ?
C52 P2 C58 C59 -177.0(4) . . . . ?
C40 P2 C58 C59 63.3(4) . . . . ?
C63 C58 C59 C60 1.8(8) . . . . ?
P2 C58 C59 C60 -177.4(4) . . . . ?
C58 C59 C60 C61 -0.5(8) . . . . ?
C59 C60 C61 C62 -1.1(9) . . . . ?
C60 C61 C62 C63 1.5(10) . . . . ?
C61 C62 C63 C58 -0.2(10) . . . . ?
C59 C58 C63 C62 -1.4(8) . . . . ?
P2 C58 C63 C62 177.7(5) . . . . ?
